data_4304526
loop_
_publ_author_name
'Theocharis C. Stamatatos'
'Brian S. Luisi'
'Brian Moulton'
'George Christou'

_publ_section_title
;
Employment of 2,6-Diacetylpyridine Dioxime as a New Route to High
Nuclearity Metal Clusters: Mn6 and Mn8 Complexes
;
_journal_name_full 'Inorganic Chemistry'
_journal_page_first 1134
_journal_page_last 1144
_journal_paper_doi 10.1021/ic7020269
_journal_volume 47
_journal_year 2008
_chemical_formula_sum 'C38 H48 Mn8 N18 O28'
_chemical_formula_weight 1644.46
_chemical_name_systematic
; 
 ? 
;
_space_group_IT_number 4
_symmetry_cell_setting monoclinic
_symmetry_space_group_name_Hall 'P 2yb'
_symmetry_space_group_name_H-M 'P 1 21 1'
_atom_sites_solution_hydrogens geom
_atom_sites_solution_primary direct
_atom_sites_solution_secondary difmap
_audit_creation_method SHELXL-97
_cell_angle_alpha 90.00
_cell_angle_beta 105.572(2)
_cell_angle_gamma 90.00
_cell_formula_units_Z 2
_cell_length_a 13.3236(16)
_cell_length_b 19.432(2)
_cell_length_c 13.3786(16)
_cell_measurement_reflns_used 3764
_cell_measurement_temperature 90(2)
_cell_measurement_theta_max 26.75
_cell_measurement_theta_min 2.18
_cell_volume 3336.6(7)
_computing_cell_refinement 'BRUKER SMART'
_computing_data_collection 'BRUKER SMART'
_computing_data_reduction 'BRUKER SAINT'
_computing_molecular_graphics 'BRUKER SHELXTL'
_computing_publication_material 'BRUKER SHELXTL'
_computing_structure_refinement 'SHELXL-97 (Sheldrick, 1997)'
_computing_structure_solution 'SHELXS-97 (Sheldrick, 1990)'
_diffrn_ambient_temperature 90(2)
_diffrn_measured_fraction_theta_full 0.986
_diffrn_measured_fraction_theta_max 0.986
_diffrn_measurement_device_type 'CCD area detector'
_diffrn_measurement_method 'phi and omega scans'
_diffrn_radiation_monochromator graphite
_diffrn_radiation_source 'fine-focus sealed tube'
_diffrn_radiation_type MoK\a
_diffrn_radiation_wavelength 0.71073
_diffrn_reflns_av_R_equivalents 0.0998
_diffrn_reflns_av_sigmaI/netI 0.1334
_diffrn_reflns_limit_h_max 17
_diffrn_reflns_limit_h_min -17
_diffrn_reflns_limit_k_max 25
_diffrn_reflns_limit_k_min -25
_diffrn_reflns_limit_l_max 17
_diffrn_reflns_limit_l_min -17
_diffrn_reflns_number 23959
_diffrn_reflns_theta_full 28.31
_diffrn_reflns_theta_max 28.31
_diffrn_reflns_theta_min 1.58
_exptl_absorpt_coefficient_mu 1.552
_exptl_absorpt_correction_type none
_exptl_crystal_colour brown
_exptl_crystal_density_diffrn 1.637
_exptl_crystal_density_meas ?
_exptl_crystal_density_method .
_exptl_crystal_description plate
_exptl_crystal_F_000 1652
_exptl_crystal_size_max 0.10
_exptl_crystal_size_mid 0.10
_exptl_crystal_size_min 0.02
_refine_diff_density_max 1.352
_refine_diff_density_min -0.782
_refine_diff_density_rms 0.193
_refine_ls_abs_structure_details 'Flack H D (1983), Acta Cryst. A39, 876-881'
_refine_ls_abs_structure_Flack 0.00(17)
_refine_ls_extinction_method none
_refine_ls_goodness_of_fit_ref 1.022
_refine_ls_hydrogen_treatment constr
_refine_ls_matrix_type full
_refine_ls_number_parameters 791
_refine_ls_number_reflns 15252
_refine_ls_number_restraints 115
_refine_ls_restrained_S_all 1.026
_refine_ls_R_factor_all 0.1510
_refine_ls_R_factor_gt 0.0967
_refine_ls_shift/su_max 7.033
_refine_ls_shift/su_mean 0.031
_refine_ls_structure_factor_coef Fsqd
_refine_ls_weighting_details 'calc w=1/[\s^2^(Fo^2^)+(0.1365P)^2^+0.9401P] where P=(Fo^2^+2Fc^2^)/3'
_refine_ls_weighting_scheme calc
_refine_ls_wR_factor_gt 0.2345
_refine_ls_wR_factor_ref 0.2780
_reflns_number_gt 8726
_reflns_number_total 15252
_reflns_threshold_expression >2sigma(I)
_cod_data_source_file ic7020269-file003.cif
_cod_data_source_block 838m
_cod_original_cell_volume 3336.7(7)
_cod_database_code 4304526

loop_
_symmetry_equiv_pos_as_xyz
'x, y, z'
'-x, y+1/2, -z'

loop_
_atom_site_label
_atom_site_type_symbol
_atom_site_fract_x
_atom_site_fract_y
_atom_site_fract_z
_atom_site_U_iso_or_equiv
_atom_site_adp_type
_atom_site_occupancy
_atom_site_symmetry_multiplicity
_atom_site_calc_flag
_atom_site_refinement_flags
_atom_site_disorder_assembly
_atom_site_disorder_group
Mn1 Mn 0.74698(17) 0.38238(11) 0.62365(18) 0.0315(5) Uani 1 1 d . A .
Mn2 Mn 0.75551(16) 0.35665(12) 0.36768(17) 0.0311(5) Uani 1 1 d . A .
Mn3 Mn 0.94490(19) 0.25081(14) 0.7015(2) 0.0408(6) Uani 1 1 d . . .
Mn4 Mn 0.55683(18) 0.48786(13) 0.2908(2) 0.0388(6) Uani 1 1 d . . .
Mn5 Mn 0.98914(18) 0.40082(12) 0.55527(19) 0.0352(6) Uani 1 1 d . . .
Mn6 Mn 0.80047(17) 0.48701(11) 0.46351(18) 0.0315(5) Uani 1 1 d . A .
Mn7 Mn 0.70202(17) 0.25170(11) 0.5275(2) 0.0363(6) Uani 1 1 d . . .
Mn8 Mn 0.51327(16) 0.33714(12) 0.43566(18) 0.0334(6) Uani 1 1 d . A .
O1 O 0.9805(8) 0.3866(8) 0.6970(9) 0.064(4) Uani 1 1 d . A .
O2 O 0.4911(8) 0.3435(6) 0.5673(7) 0.034(2) Uani 1 1 d . . .
O3 O 1.0112(7) 0.3969(6) 0.4209(8) 0.036(2) Uani 1 1 d . A .
O4 O 0.5147(8) 0.3469(6) 0.2951(8) 0.043(3) Uani 1 1 d U . .
O5 O 1.1853(14) 0.3328(8) 0.7869(15) 0.133(9) Uani 1 1 d . . .
O6 O 0.7449(8) 0.1608(5) 0.5704(9) 0.040(3) Uani 1 1 d . A .
O7 O 0.7605(8) 0.5797(6) 0.4280(9) 0.038(3) Uani 1 1 d . . .
O8 O 0.3260(14) 0.4008(8) 0.1900(15) 0.150(10) Uani 1 1 d . . .
O9 O 0.6578(7) 0.3431(5) 0.4894(7) 0.028(2) Uani 1 1 d U A .
O10 O 0.8414(7) 0.3965(5) 0.5019(8) 0.035(2) Uani 1 1 d . A .
O11 O 0.7916(8) 0.2940(6) 0.6453(9) 0.041(3) Uani 1 1 d . A .
O12 O 0.7118(7) 0.4479(5) 0.3491(7) 0.028(2) Uani 1 1 d U A .
O13 O 0.5250(7) 0.4623(5) 0.4387(8) 0.034(3) Uani 1 1 d . A .
H1O H 0.4827 0.4957 0.4724 0.000(19) Uiso 1 1 d R . .
O14 O 0.9752(9) 0.2751(6) 0.5503(10) 0.047(3) Uani 1 1 d . A .
H2O H 1.0184 0.2444 0.5242 1.0(8) Uiso 1 1 d R . .
O15 O 0.5622(8) 0.2237(6) 0.4450(9) 0.048(3) Uani 1 1 d . A .
H3O H 0.5214 0.1837 0.4280 0.00(3) Uiso 1 1 d R . .
O16 O 0.9362(10) 0.5119(6) 0.5466(10) 0.056(4) Uani 1 1 d . A .
H4O H 0.9796 0.5510 0.5691 0.02(3) Uiso 1 1 d R . .
O17M O 0.7895(6) 0.2637(4) 0.4195(8) 0.027(2) Uani 1 1 d . A .
C37M C 0.7985(11) 0.2052(7) 0.3576(11) 0.035(3) Uani 1 1 d U . .
H37A H 0.8606 0.2093 0.3346 0.053 Uiso 1 1 calc R A .
H37B H 0.7389 0.2030 0.2984 0.053 Uiso 1 1 calc R . .
H37C H 0.8021 0.1640 0.3981 0.053 Uiso 1 1 calc R . .
O18M O 0.7104(9) 0.4769(6) 0.5781(9) 0.049(3) Uani 1 1 d . . .
C38M C 0.7171(19) 0.5420(14) 0.648(2) 0.114(10) Uani 1 1 d . A .
H38A H 0.7754 0.5377 0.7078 0.171 Uiso 1 1 calc R . .
H38B H 0.6541 0.5463 0.6690 0.171 Uiso 1 1 calc R . .
H38C H 0.7259 0.5821 0.6090 0.171 Uiso 1 1 calc R . .
O19W O 1.1345(8) 0.4113(6) 0.6156(9) 0.050(3) Uani 1 1 d . A .
H5W H 1.1738 0.4420 0.6783 2(2) Uiso 1 1 d R . .
H6W H 1.1857 0.3966 0.5776 0.00(2) Uiso 1 1 d R . .
N2 N 0.8977(9) 0.4098(8) 0.7271(8) 0.039(3) Uani 1 1 d . . .
N3 N 0.5702(9) 0.3690(6) 0.6424(10) 0.037(3) Uani 1 1 d . A .
N5 N 0.9293(9) 0.3685(6) 0.3460(9) 0.033(3) Uani 1 1 d U . .
N6 N 0.6064(9) 0.3320(6) 0.2677(12) 0.045(4) Uani 1 1 d . A .
N7 N 1.0402(10) 0.1524(8) 0.7287(10) 0.042(3) Uani 1 1 d . A .
N8 N 1.1298(16) 0.2756(11) 0.7751(15) 0.096(7) Uani 1 1 d . A .
N9 N 0.8454(10) 0.1550(6) 0.6251(9) 0.032(3) Uani 1 1 d U A .
N10 N 0.4563(10) 0.5860(6) 0.2681(9) 0.028(3) Uani 1 1 d U A .
N11 N 0.6562(9) 0.5810(7) 0.3661(9) 0.033(3) Uani 1 1 d . A .
N12 N 0.3669(11) 0.4688(6) 0.2295(13) 0.075(6) Uani 1 1 d . A .
N13A N 0.3632(9) 0.3285(7) 0.3792(9) 0.035(3) Uani 1 1 d DU . .
N14A N 0.3069(10) 0.3461(7) 0.4310(12) 0.073(5) Uani 1 1 d D A .
N15A N 0.2578(14) 0.3671(14) 0.4904(18) 0.098(5) Uani 1 1 d D . .
N16A N 0.5654(12) 0.5019(9) 0.1131(12) 0.000(3) Uiso 0.452(12) 1 d PD A 1
N17A N 0.4959(17) 0.5027(16) 0.060(2) 0.061(8) Uiso 0.452(12) 1 d PD A 1
N18A N 0.429(2) 0.5110(17) -0.011(2) 0.079(10) Uiso 0.452(12) 1 d PD A 1
O37A O 0.9650(13) 0.2498(9) 0.8910(13) 0.011(4) Uiso 0.452(12) 1 d P A 1
N19A N 0.9425(13) 0.2567(8) 0.8595(13) 0.011(4) Uiso 0.548(12) 1 d PD A 2
N20A N 0.9566(18) 0.2123(10) 0.9115(15) 0.048(5) Uiso 0.548(12) 1 d PD A 2
N21A N 0.968(3) 0.1652(15) 0.972(2) 0.105(11) Uiso 0.548(12) 1 d PD A 2
O38A O 0.5522(14) 0.4814(10) 0.1210(13) 0.023(4) Uiso 0.548(12) 1 d P A 2
C1 C 1.0143(12) 0.4542(9) 0.8866(12) 0.061(4) Uani 1 1 d U . .
H1A H 1.0661 0.4603 0.8495 0.092 Uiso 1 1 calc R A .
H1B H 1.0365 0.4189 0.9380 0.092 Uiso 1 1 calc R . .
H1C H 1.0051 0.4965 0.9200 0.092 Uiso 1 1 calc R . .
C2 C 0.9099(9) 0.4328(8) 0.8099(11) 0.038(3) Uani 1 1 d . A .
N1 N 0.7317(5) 0.4115(6) 0.7828(6) 0.054(4) Uani 1 1 d G . .
C3 C 0.8210(5) 0.4327(6) 0.8568(8) 0.075(7) Uani 1 1 d G A .
C4 C 0.8136(6) 0.4597(7) 0.9507(8) 0.111(11) Uani 1 1 d G A .
H4 H 0.8734 0.4738 1.0002 0.133 Uiso 1 1 calc R . .
C5 C 0.7168(7) 0.4655(9) 0.9707(8) 0.109(10) Uani 1 1 d G A .
H5 H 0.7118 0.4836 1.0336 0.131 Uiso 1 1 calc R . .
C6 C 0.6275(6) 0.4444(7) 0.8967(7) 0.111(11) Uani 1 1 d G A .
H6 H 0.5627 0.4483 0.9101 0.133 Uiso 1 1 calc R . .
C7 C 0.6349(5) 0.4174(4) 0.8028(5) 0.052(5) Uani 1 1 d G A .
C8 C 0.5438(5) 0.3851(6) 0.7233(7) 0.041(4) Uani 1 1 d G A .
C9 C 0.4495(5) 0.3795(7) 0.7486(10) 0.075(6) Uani 1 1 d G A .
H9A H 0.4566 0.3473 0.8044 0.112 Uiso 1 1 calc R . .
H9B H 0.3967 0.3637 0.6892 0.112 Uiso 1 1 calc R . .
H9C H 0.4301 0.4237 0.7697 0.112 Uiso 1 1 calc R . .
C10 C 1.0614(11) 0.3498(10) 0.2507(12) 0.052(4) Uani 1 1 d . . .
H10A H 1.0823 0.3046 0.2355 0.077 Uiso 1 1 calc R A .
H10B H 1.1070 0.3656 0.3149 0.077 Uiso 1 1 calc R . .
H10C H 1.0651 0.3807 0.1958 0.077 Uiso 1 1 calc R . .
C11 C 0.9489(11) 0.3473(8) 0.2602(12) 0.039(3) Uani 1 1 d . A .
N4 N 0.7737(5) 0.3268(5) 0.2079(5) 0.040(3) Uani 1 1 d G . .
C12 C 0.8675(5) 0.3271(5) 0.1811(7) 0.047(4) Uani 1 1 d G A .
C13 C 0.8716(6) 0.3023(8) 0.0848(8) 0.088(8) Uani 1 1 d G A .
H13 H 0.9344 0.3025 0.0668 0.106 Uiso 1 1 calc R . .
C14 C 0.7819(7) 0.2772(11) 0.0154(8) 0.28(3) Uani 1 1 d G A .
H14 H 0.7847 0.2606 -0.0490 0.339 Uiso 1 1 calc R . .
C15 C 0.6881(6) 0.2769(8) 0.0423(7) 0.154(17) Uani 1 1 d G A .
H15 H 0.6281 0.2601 -0.0042 0.185 Uiso 1 1 calc R . .
C16 C 0.6840(5) 0.3017(4) 0.1386(5) 0.067(7) Uani 1 1 d G A .
C17 C 0.5868(5) 0.3183(5) 0.1597(7) 0.056(5) Uani 1 1 d G A .
C18 C 0.4807(5) 0.3134(8) 0.0885(9) 0.072(5) Uani 1 1 d GU A .
H18A H 0.4394 0.3513 0.1008 0.107 Uiso 1 1 calc R . .
H18B H 0.4490 0.2709 0.1006 0.107 Uiso 1 1 calc R . .
H18C H 0.4848 0.3148 0.0180 0.107 Uiso 1 1 calc R . .
C19 C 1.3049(13) 0.2267(9) 0.8821(13) 0.053(4) Uani 1 1 d U A .
H19A H 1.3528 0.2193 0.8409 0.079 Uiso 1 1 calc R . .
H19B H 1.3173 0.1934 0.9370 0.079 Uiso 1 1 calc R . .
H19C H 1.3147 0.2722 0.9112 0.079 Uiso 1 1 calc R . .
C20 C 1.1908(10) 0.2192(9) 0.8124(13) 0.040(4) Uani 1 1 d . . .
C21 C 1.1387(13) 0.1500(8) 0.7823(11) 0.033(3) Uani 1 1 d U A .
C22 C 1.1945(15) 0.0857(11) 0.8072(13) 0.059(5) Uani 1 1 d . . .
H22 H 1.2636 0.0846 0.8466 0.071 Uiso 1 1 calc R A .
C23 C 1.1479(15) 0.0338(10) 0.7748(13) 0.050(4) Uani 1 1 d U A .
H23 H 1.1830 -0.0080 0.7859 0.060 Uiso 1 1 calc R . .
C24 C 1.0504(11) 0.0346(8) 0.7252(12) 0.041(4) Uani 1 1 d . . .
H24 H 1.0167 -0.0071 0.7049 0.049 Uiso 1 1 calc R A .
C25 C 0.9951(13) 0.0939(8) 0.7015(11) 0.033(3) Uani 1 1 d U A .
C26 C 0.8842(11) 0.0948(8) 0.6386(12) 0.035(4) Uani 1 1 d . . .
C27 C 0.8266(13) 0.0372(9) 0.5902(16) 0.062(6) Uani 1 1 d . A .
H27A H 0.8044 0.0445 0.5166 0.093 Uiso 1 1 calc R . .
H27B H 0.7667 0.0311 0.6163 0.093 Uiso 1 1 calc R . .
H27C H 0.8696 -0.0032 0.6049 0.093 Uiso 1 1 calc R . .
C28 C 0.6702(14) 0.7074(8) 0.4198(14) 0.049(4) Uani 1 1 d . A .
H28A H 0.7176 0.7230 0.3817 0.073 Uiso 1 1 calc R . .
H28B H 0.7082 0.6975 0.4900 0.073 Uiso 1 1 calc R . .
H28C H 0.6196 0.7427 0.4194 0.073 Uiso 1 1 calc R . .
C29 C 0.6140(12) 0.6414(8) 0.3684(11) 0.033(3) Uani 1 1 d U . .
C30 C 0.5050(12) 0.6468(9) 0.3079(11) 0.034(4) Uani 1 1 d . A .
C31 C 0.4552(13) 0.7123(10) 0.2892(12) 0.045(4) Uani 1 1 d . . .
H31 H 0.4886 0.7532 0.3150 0.054 Uiso 1 1 calc R A .
C32 C 0.3487(14) 0.7097(10) 0.2270(13) 0.061(6) Uani 1 1 d . A .
H32 H 0.3112 0.7503 0.2092 0.073 Uiso 1 1 calc R . .
C33 C 0.2981(12) 0.6427(7) 0.1909(11) 0.031(3) Uani 1 1 d U . .
H33 H 0.2281 0.6409 0.1543 0.037 Uiso 1 1 calc R A .
C34 C 0.3557(11) 0.5837(8) 0.2121(11) 0.034(3) Uani 1 1 d . A .
C35 C 0.3142(16) 0.5134(11) 0.1871(15) 0.059(5) Uani 1 1 d U . .
C36 C 0.2067(16) 0.5124(11) 0.1212(15) 0.072(6) Uani 1 1 d U A .
H36A H 0.1796 0.4664 0.1183 0.108 Uiso 1 1 calc R . .
H36B H 0.2055 0.5273 0.0525 0.108 Uiso 1 1 calc R . .
H36C H 0.1645 0.5427 0.1496 0.108 Uiso 1 1 calc R . .
O22S O 0.4272(9) 0.5644(6) 0.5055(9) 0.057(3) Uiso 1 1 d . . .
O23S O 0.4250(14) 0.5460(9) 0.7031(13) 0.100 Uiso 0.84(2) 1 d P . .
O24S O 0.7202(16) 0.7314(11) 0.7859(14) 0.100 Uiso 0.83(3) 1 d P . .
O25S O 0.249(4) 0.525(2) 0.692(4) 0.100 Uiso 0.33(3) 1 d P . .
O26S O 0.831(3) 0.8080(16) 0.958(2) 0.100 Uiso 0.63(5) 1 d P . .
O27S O 0.9330(16) 0.6659(10) 0.5216(15) 0.100 Uiso 0.86(2) 1 d P . .
O28S O 0.880(2) 0.6345(13) 0.8247(19) 0.100 Uiso 0.58(2) 1 d P . .
O29S O 0.180(2) 0.6163(13) 0.8737(19) 0.100 Uiso 0.57(2) 1 d P . .
O30S O 0.4935(15) 0.1739(10) 0.2295(15) 0.100 Uiso 0.78(2) 1 d P . .
O31S O -0.0062(16) 0.6048(10) 0.7036(15) 0.100 Uiso 0.74(2) 1 d P . .
O32S O 0.266(8) 0.499(5) 0.622(9) 0.100 Uiso 0.15(3) 1 d P . .
O33S O 0.247(4) 0.500(2) 0.773(3) 0.100 Uiso 0.39(4) 1 d P . .
O35S O 0.788(4) 0.830(3) 0.964(3) 0.100 Uiso 0.40(5) 1 d P . .
O36S O 0.185(4) 0.529(3) 0.749(4) 0.100 Uiso 0.35(3) 1 d P . .

loop_
_atom_site_aniso_label
_atom_site_aniso_U_11
_atom_site_aniso_U_22
_atom_site_aniso_U_33
_atom_site_aniso_U_23
_atom_site_aniso_U_13
_atom_site_aniso_U_12
Mn1 0.0192(11) 0.0225(11) 0.0512(14) -0.0081(9) 0.0070(10) 0.0016(9)
Mn2 0.0115(10) 0.0345(13) 0.0447(13) -0.0089(10) 0.0030(9) 0.0022(9)
Mn3 0.0239(13) 0.0402(14) 0.0522(15) -0.0092(12) -0.0003(11) 0.0051(12)
Mn4 0.0198(12) 0.0339(13) 0.0547(15) -0.0084(11) -0.0038(10) 0.0053(11)
Mn5 0.0168(11) 0.0348(14) 0.0522(14) -0.0062(11) 0.0060(10) 0.0000(10)
Mn6 0.0146(11) 0.0238(11) 0.0526(14) -0.0033(10) 0.0030(10) 0.0033(9)
Mn7 0.0168(11) 0.0266(12) 0.0615(16) -0.0085(11) 0.0034(11) -0.0014(10)
Mn8 0.0107(10) 0.0394(14) 0.0463(13) -0.0016(10) 0.0012(9) 0.0005(9)
O1 0.015(5) 0.122(11) 0.056(7) 0.002(7) 0.012(5) 0.016(6)
O2 0.028(6) 0.032(6) 0.043(6) -0.010(4) 0.011(5) -0.009(5)
O3 0.016(5) 0.045(7) 0.043(6) 0.007(5) 0.002(4) -0.004(5)
O4 0.031(4) 0.052(4) 0.044(4) -0.002(4) 0.010(3) 0.005(4)
O5 0.117(15) 0.043(8) 0.170(17) 0.001(9) -0.078(12) -0.043(9)
O6 0.024(6) 0.012(5) 0.072(8) -0.004(5) -0.008(5) 0.004(4)
O7 0.016(5) 0.039(6) 0.060(7) -0.008(5) 0.010(5) -0.005(5)
O8 0.115(14) 0.051(9) 0.186(18) 0.017(10) -0.127(13) 0.002(9)
O9 0.019(4) 0.029(4) 0.035(4) -0.002(3) 0.005(3) -0.005(3)
O10 0.011(4) 0.023(5) 0.069(6) -0.009(4) 0.008(4) 0.011(4)
O11 0.017(5) 0.030(5) 0.065(7) -0.005(5) -0.008(4) 0.007(4)
O12 0.019(4) 0.032(4) 0.031(4) -0.002(3) 0.005(3) 0.000(3)
O13 0.010(5) 0.024(5) 0.064(7) 0.010(4) 0.001(4) 0.009(4)
O14 0.028(7) 0.032(6) 0.087(9) -0.004(6) 0.029(6) -0.002(5)
O15 0.011(5) 0.052(7) 0.071(8) 0.002(6) -0.005(5) -0.009(5)
O16 0.042(7) 0.028(6) 0.089(9) -0.023(6) 0.003(7) 0.012(5)
O17M 0.006(4) 0.009(4) 0.063(6) -0.006(4) 0.005(4) -0.003(3)
C37M 0.032(5) 0.028(4) 0.046(5) -0.016(4) 0.009(4) -0.003(4)
O18M 0.037(7) 0.049(8) 0.063(8) -0.017(6) 0.015(6) 0.012(6)
C38M 0.084(19) 0.11(2) 0.15(2) 0.002(19) 0.047(18) 0.025(16)
O19W 0.013(4) 0.055(7) 0.083(8) 0.003(6) 0.015(5) 0.009(4)
N2 0.014(6) 0.080(10) 0.018(5) -0.005(6) -0.003(4) 0.002(6)
N3 0.018(5) 0.032(6) 0.060(8) -0.016(5) 0.009(5) -0.009(4)
N5 0.027(4) 0.032(5) 0.039(4) 0.000(4) 0.006(4) 0.007(4)
N6 0.023(6) 0.018(5) 0.102(11) -0.016(6) 0.028(7) 0.003(5)
N7 0.015(5) 0.059(8) 0.049(7) 0.008(6) 0.005(5) 0.004(5)
N8 0.084(16) 0.072(13) 0.105(15) 0.021(11) -0.019(12) -0.005(12)
N9 0.029(5) 0.024(4) 0.039(5) 0.000(3) 0.002(4) -0.005(4)
N10 0.029(5) 0.022(4) 0.032(4) -0.003(3) 0.007(4) 0.003(4)
N11 0.012(5) 0.041(7) 0.046(7) -0.006(5) 0.006(5) 0.013(5)
N12 0.043(8) 0.012(5) 0.121(13) 0.005(6) -0.066(8) -0.006(5)
N13A 0.027(5) 0.038(5) 0.039(4) 0.001(4) 0.005(4) 0.004(4)
N14A 0.042(8) 0.067(9) 0.104(12) 0.003(8) 0.010(8) -0.004(7)
N15A 0.017(6) 0.093(9) 0.181(17) 0.012(10) 0.020(8) 0.018(6)
C1 0.048(5) 0.068(6) 0.065(6) -0.002(4) 0.009(4) 0.002(4)
C2 0.010(5) 0.064(9) 0.037(8) -0.006(6) -0.002(5) 0.007(5)
N1 0.012(6) 0.082(11) 0.054(8) 0.000(8) -0.016(5) 0.002(6)
C3 0.042(11) 0.085(15) 0.106(17) -0.058(13) 0.033(12) -0.008(10)
C4 0.051(13) 0.18(3) 0.081(15) -0.100(16) -0.012(10) 0.034(14)
C5 0.028(9) 0.19(2) 0.107(16) -0.113(17) 0.012(10) -0.021(12)
C6 0.050(13) 0.21(3) 0.096(16) -0.067(18) 0.055(13) -0.005(15)
C7 0.046(10) 0.063(11) 0.061(10) -0.019(8) 0.038(9) 0.005(8)
C8 0.024(7) 0.040(9) 0.052(9) -0.005(7) 0.001(6) -0.006(6)
C9 0.031(9) 0.069(12) 0.121(18) -0.016(12) 0.014(10) -0.001(9)
C10 0.028(7) 0.082(12) 0.053(9) -0.023(9) 0.024(7) -0.018(8)
C11 0.026(7) 0.038(8) 0.054(8) -0.018(7) 0.014(6) -0.003(6)
N4 0.036(7) 0.032(6) 0.061(8) -0.015(6) 0.032(7) -0.002(5)
C12 0.029(8) 0.059(10) 0.043(8) -0.015(7) -0.008(6) -0.004(7)
C13 0.037(11) 0.13(2) 0.082(13) -0.058(13) -0.004(9) 0.004(11)
C14 0.071(19) 0.70(10) 0.079(18) -0.19(4) 0.029(15) 0.01(3)
C15 0.041(13) 0.33(5) 0.104(19) -0.14(3) 0.038(14) -0.046(19)
C16 0.022(8) 0.109(18) 0.060(11) -0.051(12) -0.006(8) 0.012(10)
C17 0.031(8) 0.103(14) 0.032(8) -0.018(8) 0.007(6) -0.002(8)
C18 0.065(6) 0.074(6) 0.073(6) -0.005(4) 0.014(5) 0.000(4)
C19 0.042(6) 0.053(6) 0.053(6) 0.005(4) -0.006(4) -0.003(4)
C20 0.008(5) 0.041(8) 0.060(9) 0.006(6) -0.011(5) -0.002(5)
C21 0.033(5) 0.037(5) 0.029(5) 0.003(4) 0.010(4) 0.002(4)
C22 0.044(10) 0.092(14) 0.033(8) -0.017(8) -0.002(7) 0.010(9)
C23 0.053(6) 0.047(6) 0.053(6) -0.009(4) 0.019(4) 0.009(4)
C24 0.026(7) 0.020(6) 0.058(9) -0.001(6) -0.021(6) 0.010(5)
C25 0.034(5) 0.027(5) 0.037(5) -0.002(4) 0.008(4) 0.007(4)
C26 0.020(6) 0.034(7) 0.050(8) -0.011(6) 0.008(6) 0.016(5)
C27 0.028(9) 0.035(9) 0.111(16) 0.005(9) -0.002(9) 0.011(7)
C28 0.044(10) 0.018(7) 0.074(11) -0.021(7) -0.001(8) -0.001(7)
C29 0.031(5) 0.032(5) 0.033(5) 0.001(4) 0.005(4) -0.004(4)
C30 0.025(6) 0.055(9) 0.027(7) 0.001(6) 0.011(6) 0.005(6)
C31 0.042(9) 0.052(10) 0.045(9) -0.017(7) 0.021(7) 0.005(7)
C32 0.043(9) 0.050(9) 0.066(11) 0.012(8) -0.025(8) 0.028(7)
C33 0.025(5) 0.032(4) 0.031(5) 0.005(4) -0.002(4) 0.002(4)
C34 0.017(6) 0.044(8) 0.034(7) -0.002(6) -0.006(5) 0.006(5)
C35 0.056(7) 0.061(7) 0.057(7) -0.002(4) 0.011(5) -0.001(5)
C36 0.062(7) 0.072(7) 0.074(7) -0.005(5) 0.007(5) -0.001(5)

loop_
_atom_type_symbol
_atom_type_description
_atom_type_scat_dispersion_real
_atom_type_scat_dispersion_imag
_atom_type_scat_source
C C 0.0033 0.0016 'International Tables Vol C Tables 4.2.6.8 and 6.1.1.4'
H H 0.0000 0.0000 'International Tables Vol C Tables 4.2.6.8 and 6.1.1.4'
N N 0.0061 0.0033 'International Tables Vol C Tables 4.2.6.8 and 6.1.1.4'
O O 0.0106 0.0060 'International Tables Vol C Tables 4.2.6.8 and 6.1.1.4'
Mn Mn 0.3368 0.7283 'International Tables Vol C Tables 4.2.6.8 and 6.1.1.4'

loop_
_geom_angle_atom_site_label_1
_geom_angle_atom_site_label_2
_geom_angle_atom_site_label_3
_geom_angle
_geom_angle_site_symmetry_1
_geom_angle_site_symmetry_3
_geom_angle_publ_flag
O11 Mn1 O18M 169.2(5) . . ?
O11 Mn1 O9 82.7(4) . . ?
O18M Mn1 O9 92.3(5) . . ?
O11 Mn1 N2 85.6(5) . . ?
O18M Mn1 N2 94.5(5) . . ?
O9 Mn1 N2 151.7(4) . . ?
O11 Mn1 N1 101.2(5) . . ?
O18M Mn1 N1 88.9(4) . . ?
O9 Mn1 N1 138.7(3) . . ?
N2 Mn1 N1 69.0(3) . . ?
O11 Mn1 O10 90.5(4) . . ?
O18M Mn1 O10 78.9(4) . . ?
O9 Mn1 O10 73.8(3) . . ?
N2 Mn1 O10 80.6(4) . . ?
N1 Mn1 O10 146.2(3) . . ?
O11 Mn1 N3 99.5(5) . . ?
O18M Mn1 N3 88.0(5) . . ?
O9 Mn1 N3 72.4(4) . . ?
N2 Mn1 N3 135.2(4) . . ?
N1 Mn1 N3 66.3(4) . . ?
O10 Mn1 N3 143.1(4) . . ?
O11 Mn1 Mn7 41.0(3) . . ?
O18M Mn1 Mn7 134.0(4) . . ?
O9 Mn1 Mn7 41.9(3) . . ?
N2 Mn1 Mn7 123.6(4) . . ?
N1 Mn1 Mn7 126.1(3) . . ?
O10 Mn1 Mn7 82.9(3) . . ?
N3 Mn1 Mn7 81.9(3) . . ?
O11 Mn1 Mn6 126.3(4) . . ?
O18M Mn1 Mn6 43.1(3) . . ?
O9 Mn1 Mn6 80.0(3) . . ?
N2 Mn1 Mn6 86.4(3) . . ?
N1 Mn1 Mn6 124.6(3) . . ?
O10 Mn1 Mn6 35.8(2) . . ?
N3 Mn1 Mn6 122.3(3) . . ?
Mn7 Mn1 Mn6 109.02(10) . . ?
O12 Mn2 O17M 165.2(4) . . ?
O12 Mn2 O10 80.5(4) . . ?
O17M Mn2 O10 91.0(4) . . ?
O12 Mn2 N6 85.7(4) . . ?
O17M Mn2 N6 96.0(4) . . ?
O10 Mn2 N6 149.3(4) . . ?
O12 Mn2 N4 103.0(4) . . ?
O17M Mn2 N4 91.4(4) . . ?
O10 Mn2 N4 139.0(3) . . ?
N6 Mn2 N4 70.8(4) . . ?
O12 Mn2 O9 89.3(4) . . ?
O17M Mn2 O9 76.7(4) . . ?
O10 Mn2 O9 73.3(3) . . ?
N6 Mn2 O9 79.3(4) . . ?
N4 Mn2 O9 146.5(3) . . ?
O12 Mn2 N5 99.7(4) . . ?
O17M Mn2 N5 89.6(4) . . ?
O10 Mn2 N5 74.7(4) . . ?
N6 Mn2 N5 135.0(5) . . ?
N4 Mn2 N5 64.4(3) . . ?
O9 Mn2 N5 144.8(4) . . ?
O12 Mn2 Mn6 39.5(3) . . ?
O17M Mn2 Mn6 132.0(3) . . ?
O10 Mn2 Mn6 41.3(3) . . ?
N6 Mn2 Mn6 122.3(3) . . ?
N4 Mn2 Mn6 125.9(3) . . ?
O9 Mn2 Mn6 82.9(2) . . ?
N5 Mn2 Mn6 82.9(3) . . ?
O12 Mn2 Mn7 125.7(3) . . ?
O17M Mn2 Mn7 40.1(3) . . ?
O10 Mn2 Mn7 79.8(3) . . ?
N6 Mn2 Mn7 86.5(4) . . ?
N4 Mn2 Mn7 124.5(3) . . ?
O9 Mn2 Mn7 36.5(2) . . ?
N5 Mn2 Mn7 122.5(3) . . ?
Mn6 Mn2 Mn7 109.20(10) . . ?
N19A Mn3 O11 93.5(5) . . ?
N19A Mn3 O14 161.9(5) . . ?
O11 Mn3 O14 89.2(4) . . ?
N19A Mn3 N7 92.5(5) . . ?
O11 Mn3 N7 145.4(5) . . ?
O14 Mn3 N7 95.4(4) . . ?
N19A Mn3 N9 108.5(5) . . ?
O11 Mn3 N9 77.6(4) . . ?
O14 Mn3 N9 89.5(4) . . ?
N7 Mn3 N9 68.2(5) . . ?
N19A Mn3 N8 82.6(7) . . ?
O11 Mn3 N8 145.6(6) . . ?
O14 Mn3 N8 85.1(6) . . ?
N7 Mn3 N8 69.0(6) . . ?
N9 Mn3 N8 136.1(6) . . ?
N19A Mn3 O37A 7.7(6) . . ?
O11 Mn3 O37A 101.1(5) . . ?
O14 Mn3 O37A 159.9(5) . . ?
N7 Mn3 O37A 85.8(5) . . ?
N9 Mn3 O37A 109.4(5) . . ?
N8 Mn3 O37A 76.6(6) . . ?
O12 Mn4 O13 89.4(3) . . ?
O12 Mn4 O38A 96.3(5) . . ?
O13 Mn4 O38A 159.5(6) . . ?
O12 Mn4 N10 144.7(4) . . ?
O13 Mn4 N10 93.5(4) . . ?
O38A Mn4 N10 93.2(5) . . ?
O12 Mn4 N11 75.1(4) . . ?
O13 Mn4 N11 90.6(4) . . ?
O38A Mn4 N11 109.9(6) . . ?
N10 Mn4 N11 69.7(4) . . ?
O12 Mn4 N16A 95.9(4) . . ?
O13 Mn4 N16A 169.3(5) . . ?
O38A Mn4 N16A 10.5(6) . . ?
N10 Mn4 N16A 87.5(5) . . ?
N11 Mn4 N16A 99.6(5) . . ?
O12 Mn4 N12 150.0(4) . . ?
O13 Mn4 N12 80.6(5) . . ?
O38A Mn4 N12 84.8(6) . . ?
N10 Mn4 N12 64.7(4) . . ?
N11 Mn4 N12 132.8(4) . . ?
N16A Mn4 N12 90.3(6) . . ?
O19W Mn5 O3 90.4(5) . . ?
O19W Mn5 O10 175.2(5) . . ?
O3 Mn5 O10 92.9(4) . . ?
O19W Mn5 O1 85.5(5) . . ?
O3 Mn5 O1 168.3(6) . . ?
O10 Mn5 O1 91.9(4) . . ?
O19W Mn5 O16 100.8(5) . . ?
O3 Mn5 O16 96.6(5) . . ?
O10 Mn5 O16 75.3(4) . . ?
O1 Mn5 O16 94.9(6) . . ?
O19W Mn5 O14 100.4(5) . . ?
O3 Mn5 O14 88.0(5) . . ?
O10 Mn5 O14 83.3(4) . . ?
O1 Mn5 O14 82.1(6) . . ?
O16 Mn5 O14 158.3(4) . . ?
O19W Mn5 Mn6 139.6(4) . . ?
O3 Mn5 Mn6 87.7(3) . . ?
O10 Mn5 Mn6 37.2(3) . . ?
O1 Mn5 Mn6 102.4(4) . . ?
O16 Mn5 Mn6 39.7(3) . . ?
O14 Mn5 Mn6 119.8(3) . . ?
O12 Mn6 O10 85.1(5) . . ?
O12 Mn6 O7 96.3(5) . . ?
O10 Mn6 O7 178.6(5) . . ?
O12 Mn6 O16 152.7(5) . . ?
O10 Mn6 O16 85.3(5) . . ?
O7 Mn6 O16 93.6(5) . . ?
O12 Mn6 O18M 101.3(4) . . ?
O10 Mn6 O18M 84.2(4) . . ?
O7 Mn6 O18M 95.2(4) . . ?
O16 Mn6 O18M 103.1(5) . . ?
O12 Mn6 Mn2 40.4(3) . . ?
O10 Mn6 Mn2 45.1(3) . . ?
O7 Mn6 Mn2 136.4(4) . . ?
O16 Mn6 Mn2 122.8(3) . . ?
O18M Mn6 Mn2 98.5(3) . . ?
O12 Mn6 Mn5 113.1(3) . . ?
O10 Mn6 Mn5 38.0(3) . . ?
O7 Mn6 Mn5 141.2(3) . . ?
O16 Mn6 Mn5 49.0(3) . . ?
O18M Mn6 Mn5 102.7(3) . . ?
Mn2 Mn6 Mn5 74.78(8) . . ?
O12 Mn6 Mn1 95.0(3) . . ?
O10 Mn6 Mn1 46.7(3) . . ?
O7 Mn6 Mn1 132.7(3) . . ?
O16 Mn6 Mn1 96.8(4) . . ?
O18M Mn6 Mn1 37.5(3) . . ?
Mn2 Mn6 Mn1 70.94(8) . . ?
Mn5 Mn6 Mn1 71.38(8) . . ?
O11 Mn7 O6 94.6(5) . . ?
O11 Mn7 O9 84.1(4) . . ?
O6 Mn7 O9 177.8(5) . . ?
O11 Mn7 O15 151.3(5) . . ?
O6 Mn7 O15 94.3(5) . . ?
O9 Mn7 O15 86.0(5) . . ?
O11 Mn7 O17M 100.5(4) . . ?
O6 Mn7 O17M 97.7(4) . . ?
O9 Mn7 O17M 84.4(4) . . ?
O15 Mn7 O17M 105.2(4) . . ?
O11 Mn7 Mn1 39.1(3) . . ?
O6 Mn7 Mn1 133.3(4) . . ?
O9 Mn7 Mn1 45.3(3) . . ?
O15 Mn7 Mn1 123.6(4) . . ?
O17M Mn7 Mn1 97.1(2) . . ?
O11 Mn7 Mn8 112.0(3) . . ?
O6 Mn7 Mn8 142.5(3) . . ?
O9 Mn7 Mn8 37.2(3) . . ?
O15 Mn7 Mn8 50.1(4) . . ?
O17M Mn7 Mn8 102.6(3) . . ?
Mn1 Mn7 Mn8 74.99(9) . . ?
O11 Mn7 Mn2 94.4(4) . . ?
O6 Mn7 Mn2 134.3(4) . . ?
O9 Mn7 Mn2 47.7(3) . . ?
O15 Mn7 Mn2 98.6(4) . . ?
O17M Mn7 Mn2 36.7(2) . . ?
Mn1 Mn7 Mn2 70.84(8) . . ?
Mn8 Mn7 Mn2 71.47(8) . . ?
O2 Mn8 O9 92.3(4) . . ?
O2 Mn8 O4 167.4(5) . . ?
O9 Mn8 O4 95.3(4) . . ?
O2 Mn8 N13A 88.0(5) . . ?
O9 Mn8 N13A 178.6(5) . . ?
O4 Mn8 N13A 84.7(5) . . ?
O2 Mn8 O15 97.3(5) . . ?
O9 Mn8 O15 77.9(4) . . ?
O4 Mn8 O15 94.1(5) . . ?
N13A Mn8 O15 100.7(5) . . ?
O2 Mn8 O13 86.8(4) . . ?
O9 Mn8 O13 82.9(4) . . ?
O4 Mn8 O13 84.2(5) . . ?
N13A Mn8 O13 98.5(5) . . ?
O15 Mn8 O13 160.5(4) . . ?
O2 Mn8 Mn7 88.7(3) . . ?
O9 Mn8 Mn7 37.8(3) . . ?
O4 Mn8 Mn7 103.4(3) . . ?
N13A Mn8 Mn7 140.8(4) . . ?
O15 Mn8 Mn7 41.2(3) . . ?
O13 Mn8 Mn7 120.3(2) . . ?
N2 O1 Mn5 120.6(9) . . ?
N3 O2 Mn8 116.1(8) . . ?
N5 O3 Mn5 114.1(8) . . ?
N6 O4 Mn8 118.8(9) . . ?
N9 O6 Mn7 114.7(8) . . ?
N11 O7 Mn6 109.1(8) . . ?
Mn8 O9 Mn7 105.0(5) . . ?
Mn8 O9 Mn1 131.7(5) . . ?
Mn7 O9 Mn1 92.8(4) . . ?
Mn8 O9 Mn2 116.3(4) . . ?
Mn7 O9 Mn2 95.8(4) . . ?
Mn1 O9 Mn2 105.7(4) . . ?
Mn6 O10 Mn5 104.9(5) . . ?
Mn6 O10 Mn2 93.6(4) . . ?
Mn5 O10 Mn2 129.4(5) . . ?
Mn6 O10 Mn1 97.5(4) . . ?
Mn5 O10 Mn1 116.2(5) . . ?
Mn2 O10 Mn1 107.2(4) . . ?
Mn1 O11 Mn7 99.9(5) . . ?
Mn1 O11 Mn3 131.7(6) . . ?
Mn7 O11 Mn3 116.8(5) . . ?
Mn6 O12 Mn2 100.1(5) . . ?
Mn6 O12 Mn4 119.7(5) . . ?
Mn2 O12 Mn4 129.0(5) . . ?
Mn4 O13 Mn8 103.8(4) . . ?
Mn3 O14 Mn5 102.6(5) . . ?
Mn7 O15 Mn8 88.7(5) . . ?
Mn6 O16 Mn5 91.3(5) . . ?
C37M O17M Mn2 125.4(9) . . ?
C37M O17M Mn7 117.3(8) . . ?
Mn2 O17M Mn7 103.2(4) . . ?
C38M O18M Mn1 127.3(13) . . ?
C38M O18M Mn6 113.0(12) . . ?
Mn1 O18M Mn6 99.4(4) . . ?
C2 N2 O1 119.7(12) . . ?
C2 N2 Mn1 124.6(10) . . ?
O1 N2 Mn1 114.7(9) . . ?
C8 N3 O2 113.0(9) . . ?
C8 N3 Mn1 123.9(8) . . ?
O2 N3 Mn1 123.1(8) . . ?
C11 N5 O3 117.2(11) . . ?
C11 N5 Mn2 119.8(10) . . ?
O3 N5 Mn2 123.1(8) . . ?
O4 N6 C17 111.8(11) . . ?
O4 N6 Mn2 121.5(9) . . ?
C17 N6 Mn2 124.4(7) . . ?
C25 N7 C21 116.2(15) . . ?
C25 N7 Mn3 119.9(11) . . ?
C21 N7 Mn3 123.4(12) . . ?
O5 N8 C20 111.8(18) . . ?
O5 N8 Mn3 133.2(15) . . ?
C20 N8 Mn3 115.0(13) . . ?
C26 N9 O6 117.5(12) . . ?
C26 N9 Mn3 120.4(11) . . ?
O6 N9 Mn3 122.0(8) . . ?
C34 N10 C30 122.5(13) . . ?
C34 N10 Mn4 120.0(10) . . ?
C30 N10 Mn4 117.4(10) . . ?
C29 N11 O7 111.3(13) . . ?
C29 N11 Mn4 121.0(10) . . ?
O7 N11 Mn4 126.9(8) . . ?
C35 N12 O8 112.1(14) . . ?
C35 N12 Mn4 118.8(14) . . ?
O8 N12 Mn4 120.1(11) . . ?
N14A N13A Mn8 119.2(11) . . ?
N13A N14A N15A 173.6(19) . . ?
N17A N16A Mn4 115(2) . . ?
N16A N17A N18A 166(4) . . ?
N20A N19A Mn3 123.0(16) . . ?
N19A N20A N21A 176(3) . . ?
N2 C2 C3 118.6(11) . . ?
N2 C2 C1 127.2(12) . . ?
C3 C2 C1 113.4(11) . . ?
C3 N1 C7 120.0 . . ?
C3 N1 Mn1 117.9(3) . . ?
C7 N1 Mn1 121.6(3) . . ?
N1 C3 C4 120.0 . . ?
N1 C3 C2 109.1(7) . . ?
C4 C3 C2 129.9(7) . . ?
C5 C4 C3 120.0 . . ?
C4 C5 C6 120.0 . . ?
C7 C6 C5 120.0 . . ?
C6 C7 N1 120.0 . . ?
C6 C7 C8 123.5 . . ?
N1 C7 C8 116.1 . . ?
N3 C8 C9 131.7(7) . . ?
N3 C8 C7 110.4(7) . . ?
C9 C8 C7 117.9 . . ?
N5 C11 C12 118.1(11) . . ?
N5 C11 C10 119.3(13) . . ?
C12 C11 C10 122.5(11) . . ?
C12 N4 C16 120.0 . . ?
C12 N4 Mn2 124.7(3) . . ?
C16 N4 Mn2 115.1(3) . . ?
C11 C12 N4 112.7(7) . . ?
C11 C12 C13 127.1(7) . . ?
N4 C12 C13 120.0 . . ?
C14 C13 C12 120.0 . . ?
C13 C14 C15 120.0 . . ?
C16 C15 C14 120.0 . . ?
C15 C16 N4 120.0 . . ?
C15 C16 C17 121.5 . . ?
N4 C16 C17 116.7 . . ?
N6 C17 C16 108.3(6) . . ?
N6 C17 C18 123.3(6) . . ?
C16 C17 C18 128.0 . . ?
N8 C20 C21 115.2(14) . . ?
N8 C20 C19 121.8(16) . . ?
C21 C20 C19 123.0(14) . . ?
N7 C21 C22 122.2(16) . . ?
N7 C21 C20 115.5(14) . . ?
C22 C21 C20 122.3(15) . . ?
C23 C22 C21 117.2(19) . . ?
C22 C23 C24 122(2) . . ?
C23 C24 C25 122.5(17) . . ?
N7 C25 C24 119.9(15) . . ?
N7 C25 C26 117.6(14) . . ?
C24 C25 C26 122.4(14) . . ?
N9 C26 C27 120.9(14) . . ?
N9 C26 C25 113.3(14) . . ?
C27 C26 C25 125.7(13) . . ?
N11 C29 C30 114.9(14) . . ?
N11 C29 C28 126.5(15) . . ?
C30 C29 C28 118.4(14) . . ?
N10 C30 C31 123.1(15) . . ?
N10 C30 C29 116.5(14) . . ?
C31 C30 C29 120.4(15) . . ?
C30 C31 C32 114.2(16) . . ?
C31 C32 C33 120.6(15) . . ?
C34 C33 C32 119.2(14) . . ?
N10 C34 C33 120.4(14) . . ?
N10 C34 C35 114.4(14) . . ?
C33 C34 C35 125.0(15) . . ?
N12 C35 C36 130(2) . . ?
N12 C35 C34 116.0(18) . . ?
C36 C35 C34 113.3(18) . . ?
O32S O25S O33S 129(7) . . ?
O32S O25S O36S 145(7) . . ?
O33S O25S O36S 46(3) . . ?
O36S O33S O25S 72(5) . . ?
O33S O36S O25S 61(4) . . ?

loop_
_geom_bond_atom_site_label_1
_geom_bond_atom_site_label_2
_geom_bond_distance
_geom_bond_site_symmetry_2
_geom_bond_publ_flag
Mn1 O11 1.816(11) . ?
Mn1 O18M 1.956(12) . ?
Mn1 O9 2.018(9) . ?
Mn1 N2 2.177(11) . ?
Mn1 N1 2.265(7) . ?
Mn1 O10 2.326(9) . ?
Mn1 N3 2.449(11) . ?
Mn1 Mn7 2.837(3) . ?
Mn1 Mn6 3.170(3) . ?
Mn2 O12 1.862(11) . ?
Mn2 O17M 1.945(9) . ?
Mn2 O10 2.007(10) . ?
Mn2 N6 2.131(13) . ?
Mn2 N4 2.289(7) . ?
Mn2 O9 2.357(8) . ?
Mn2 N5 2.421(12) . ?
Mn2 Mn6 2.830(3) . ?
Mn2 Mn7 3.171(4) . ?
Mn3 N19A 2.125(16) . ?
Mn3 O11 2.149(10) . ?
Mn3 O14 2.217(12) . ?
Mn3 N7 2.269(14) . ?
Mn3 N9 2.355(12) . ?
Mn3 N8 2.44(2) . ?
Mn3 O37A 2.477(17) . ?
Mn4 O12 2.147(10) . ?
Mn4 O13 2.189(11) . ?
Mn4 O38A 2.259(17) . ?
Mn4 N10 2.304(12) . ?
Mn4 N11 2.308(13) . ?
Mn4 N16A 2.427(17) . ?
Mn4 N12 2.469(14) . ?
Mn5 O19W 1.899(11) . ?
Mn5 O3 1.899(10) . ?
Mn5 O10 1.907(10) . ?
Mn5 O1 1.950(12) . ?
Mn5 O16 2.263(11) . ?
Mn5 O14 2.450(12) . ?
Mn5 Mn6 2.996(3) . ?
Mn6 O12 1.829(10) . ?
Mn6 O10 1.872(10) . ?
Mn6 O7 1.902(11) . ?
Mn6 O16 1.913(13) . ?
Mn6 O18M 2.195(12) . ?
Mn7 O11 1.890(11) . ?
Mn7 O6 1.897(9) . ?
Mn7 O9 1.898(10) . ?
Mn7 O15 1.970(10) . ?
Mn7 O17M 2.099(9) . ?
Mn7 Mn8 2.989(3) . ?
Mn8 O2 1.866(9) . ?
Mn8 O9 1.869(9) . ?
Mn8 O4 1.895(10) . ?
Mn8 N13A 1.946(13) . ?
Mn8 O15 2.293(12) . ?
Mn8 O13 2.436(10) . ?
O1 N2 1.350(14) . ?
O2 N3 1.340(14) . ?
O3 N5 1.383(15) . ?
O4 N6 1.397(14) . ?
O5 N8 1.32(2) . ?
O6 N9 1.348(16) . ?
O7 N11 1.414(16) . ?
O8 N12 1.47(2) . ?
O17M C37M 1.430(14) . ?
O18M C38M 1.56(3) . ?
N2 C2 1.164(17) . ?
N3 C8 1.264(14) . ?
N5 C11 1.310(17) . ?
N6 C17 1.422(16) . ?
N7 C25 1.29(2) . ?
N7 C21 1.317(19) . ?
N8 C20 1.38(2) . ?
N9 C26 1.271(18) . ?
N10 C34 1.349(18) . ?
N10 C30 1.383(19) . ?
N11 C29 1.306(18) . ?
N12 C35 1.16(2) . ?
N13A N14A 1.199(13) . ?
N14A N15A 1.227(16) . ?
N16A N17A 1.004(18) . ?
N17A N18A 1.131(18) . ?
N19A N20A 1.093(17) . ?
N20A N21A 1.200(18) . ?
C1 C2 1.548(19) . ?
C2 C3 1.481(14) . ?
N1 C3 1.3900 . ?
N1 C7 1.3900 . ?
C3 C4 1.3900 . ?
C4 C5 1.3900 . ?
C5 C6 1.3900 . ?
C6 C7 1.3900 . ?
C7 C8 1.5175 . ?
C8 C9 1.3908 . ?
C10 C11 1.539(17) . ?
C11 C12 1.354(15) . ?
N4 C12 1.3900 . ?
N4 C16 1.3900 . ?
C12 C13 1.3900 . ?
C13 C14 1.3900 . ?
C14 C15 1.3900 . ?
C15 C16 1.3900 . ?
C16 C17 1.4352 . ?
C17 C18 1.4805 . ?
C19 C20 1.561(19) . ?
C20 C21 1.52(2) . ?
C21 C22 1.45(2) . ?
C22 C23 1.20(3) . ?
C23 C24 1.29(2) . ?
C24 C25 1.358(19) . ?
C25 C26 1.49(2) . ?
C26 C27 1.41(2) . ?
C28 C29 1.55(2) . ?
C29 C30 1.46(2) . ?
C30 C31 1.43(2) . ?
C31 C32 1.44(2) . ?
C32 C33 1.49(2) . ?
C33 C34 1.37(2) . ?
C34 C35 1.48(3) . ?
C35 C36 1.47(3) . ?
O25S O32S 1.14(10) . ?
O25S O33S 1.19(6) . ?
O25S O36S 1.28(7) . ?
O26S O35S 0.73(5) . ?
O33S O36S 0.98(6) . ?

loop_
_geom_hbond_atom_site_label_D
_geom_hbond_atom_site_label_H
_geom_hbond_atom_site_label_A
_geom_hbond_distance_DH
_geom_hbond_distance_HA
_geom_hbond_distance_DA
_geom_hbond_angle_DHA
_geom_hbond_site_symmetry_A
O13 H1O O22S 1.04 1.64 2.658(15) 163.8 .
O14 H2O O27S 0.96 1.83 2.75(2) 160.9 2_746
O16 H4O O27S 0.95 2.36 3.01(2) 125.3 .
O19W H5W O25S 1.05 1.88 2.72(5) 134.8 1_655
O19W H5W O36S 1.05 1.92 2.86(5) 148.3 1_655
O19W H5W O33S 1.05 1.78 2.82(4) 172.3 1_655
O19W H5W O32S 1.05 1.95 2.43(10) 104.1 1_655

loop_
_geom_torsion_atom_site_label_1
_geom_torsion_atom_site_label_2
_geom_torsion_atom_site_label_3
_geom_torsion_atom_site_label_4
_geom_torsion
_geom_torsion_site_symmetry_1
_geom_torsion_site_symmetry_2
_geom_torsion_site_symmetry_3
_geom_torsion_site_symmetry_4
_geom_torsion_publ_flag
O17M Mn2 Mn6 O12 -162.3(6) . . . . ?
O10 Mn2 Mn6 O12 -170.3(6) . . . . ?
N6 Mn2 Mn6 O12 -25.1(6) . . . . ?
N4 Mn2 Mn6 O12 63.7(5) . . . . ?
O9 Mn2 Mn6 O12 -97.6(5) . . . . ?
N5 Mn2 Mn6 O12 114.7(5) . . . . ?
Mn7 Mn2 Mn6 O12 -123.3(4) . . . . ?
O12 Mn2 Mn6 O10 170.3(6) . . . . ?
O17M Mn2 Mn6 O10 8.0(5) . . . . ?
N6 Mn2 Mn6 O10 145.3(6) . . . . ?
N4 Mn2 Mn6 O10 -126.0(5) . . . . ?
O9 Mn2 Mn6 O10 72.8(4) . . . . ?
N5 Mn2 Mn6 O10 -74.9(5) . . . . ?
Mn7 Mn2 Mn6 O10 47.1(4) . . . . ?
O12 Mn2 Mn6 O7 -9.3(6) . . . . ?
O17M Mn2 Mn6 O7 -171.7(6) . . . . ?
O10 Mn2 Mn6 O7 -179.7(6) . . . . ?
N6 Mn2 Mn6 O7 -34.4(7) . . . . ?
N4 Mn2 Mn6 O7 54.4(6) . . . . ?
O9 Mn2 Mn6 O7 -106.9(5) . . . . ?
N5 Mn2 Mn6 O7 105.4(5) . . . . ?
Mn7 Mn2 Mn6 O7 -132.6(5) . . . . ?
O12 Mn2 Mn6 O16 -151.0(7) . . . . ?
O17M Mn2 Mn6 O16 46.7(6) . . . . ?
O10 Mn2 Mn6 O16 38.7(6) . . . . ?
N6 Mn2 Mn6 O16 -176.1(7) . . . . ?
N4 Mn2 Mn6 O16 -87.3(6) . . . . ?
O9 Mn2 Mn6 O16 111.5(5) . . . . ?
N5 Mn2 Mn6 O16 -36.2(6) . . . . ?
Mn7 Mn2 Mn6 O16 85.8(5) . . . . ?
O12 Mn2 Mn6 O18M 97.5(5) . . . . ?
O17M Mn2 Mn6 O18M -64.9(4) . . . . ?
O10 Mn2 Mn6 O18M -72.9(5) . . . . ?
N6 Mn2 Mn6 O18M 72.4(6) . . . . ?
N4 Mn2 Mn6 O18M 161.1(4) . . . . ?
O9 Mn2 Mn6 O18M -0.1(4) . . . . ?
N5 Mn2 Mn6 O18M -147.8(4) . . . . ?
Mn7 Mn2 Mn6 O18M -25.8(4) . . . . ?
O12 Mn2 Mn6 Mn5 -161.6(5) . . . . ?
O17M Mn2 Mn6 Mn5 36.1(4) . . . . ?
O10 Mn2 Mn6 Mn5 28.1(4) . . . . ?
N6 Mn2 Mn6 Mn5 173.3(4) . . . . ?
N4 Mn2 Mn6 Mn5 -97.9(3) . . . . ?
O9 Mn2 Mn6 Mn5 100.8(2) . . . . ?
N5 Mn2 Mn6 Mn5 -46.9(3) . . . . ?
Mn7 Mn2 Mn6 Mn5 75.13(10) . . . . ?
O12 Mn2 Mn6 Mn1 123.3(4) . . . . ?
O17M Mn2 Mn6 Mn1 -39.1(4) . . . . ?
O10 Mn2 Mn6 Mn1 -47.1(4) . . . . ?
N6 Mn2 Mn6 Mn1 98.2(4) . . . . ?
N4 Mn2 Mn6 Mn1 -173.1(2) . . . . ?
O9 Mn2 Mn6 Mn1 25.7(2) . . . . ?
N5 Mn2 Mn6 Mn1 -122.0(3) . . . . ?
Mn7 Mn2 Mn6 Mn1 -0.03(11) . . . . ?
O19W Mn5 Mn6 O12 140.1(6) . . . . ?
O3 Mn5 Mn6 O12 52.2(5) . . . . ?
O10 Mn5 Mn6 O12 -45.6(6) . . . . ?
O1 Mn5 Mn6 O12 -122.1(6) . . . . ?
O16 Mn5 Mn6 O12 155.3(6) . . . . ?
O14 Mn5 Mn6 O12 -34.2(5) . . . . ?
O19W Mn5 Mn6 O10 -174.3(7) . . . . ?
O3 Mn5 Mn6 O10 97.8(6) . . . . ?
O1 Mn5 Mn6 O10 -76.4(7) . . . . ?
O16 Mn5 Mn6 O10 -159.1(7) . . . . ?
O14 Mn5 Mn6 O10 11.5(6) . . . . ?
O19W Mn5 Mn6 O7 3.8(8) . . . . ?
O3 Mn5 Mn6 O7 -84.1(7) . . . . ?
O10 Mn5 Mn6 O7 178.1(8) . . . . ?
O1 Mn5 Mn6 O7 101.6(7) . . . . ?
O16 Mn5 Mn6 O7 19.0(8) . . . . ?
O14 Mn5 Mn6 O7 -170.5(6) . . . . ?
O19W Mn5 Mn6 O16 -15.2(8) . . . . ?
O3 Mn5 Mn6 O16 -103.1(6) . . . . ?
O10 Mn5 Mn6 O16 159.1(7) . . . . ?
O1 Mn5 Mn6 O16 82.6(7) . . . . ?
O14 Mn5 Mn6 O16 170.5(6) . . . . ?
O19W Mn5 Mn6 O18M -111.5(6) . . . . ?
O3 Mn5 Mn6 O18M 160.5(5) . . . . ?
O10 Mn5 Mn6 O18M 62.7(6) . . . . ?
O1 Mn5 Mn6 O18M -13.7(6) . . . . ?
O16 Mn5 Mn6 O18M -96.4(6) . . . . ?
O14 Mn5 Mn6 O18M 74.2(5) . . . . ?
O19W Mn5 Mn6 Mn2 153.0(6) . . . . ?
O3 Mn5 Mn6 Mn2 65.0(3) . . . . ?
O10 Mn5 Mn6 Mn2 -32.8(5) . . . . ?
O1 Mn5 Mn6 Mn2 -109.2(5) . . . . ?
O16 Mn5 Mn6 Mn2 168.2(5) . . . . ?
O14 Mn5 Mn6 Mn2 -21.3(3) . . . . ?
O19W Mn5 Mn6 Mn1 -132.4(6) . . . . ?
O3 Mn5 Mn6 Mn1 139.6(3) . . . . ?
O10 Mn5 Mn6 Mn1 41.8(5) . . . . ?
O1 Mn5 Mn6 Mn1 -34.6(5) . . . . ?
O16 Mn5 Mn6 Mn1 -117.2(5) . . . . ?
O14 Mn5 Mn6 Mn1 53.3(3) . . . . ?
O11 Mn1 Mn6 O12 75.5(5) . . . . ?
O18M Mn1 Mn6 O12 -102.1(6) . . . . ?
O9 Mn1 Mn6 O12 2.3(4) . . . . ?
N2 Mn1 Mn6 O12 157.4(5) . . . . ?
N1 Mn1 Mn6 O12 -141.4(4) . . . . ?
O10 Mn1 Mn6 O12 78.4(5) . . . . ?
N3 Mn1 Mn6 O12 -59.4(5) . . . . ?
Mn7 Mn1 Mn6 O12 33.0(3) . . . . ?
O11 Mn1 Mn6 O10 -2.9(6) . . . . ?
O18M Mn1 Mn6 O10 179.5(7) . . . . ?
O9 Mn1 Mn6 O10 -76.1(5) . . . . ?
N2 Mn1 Mn6 O10 79.0(6) . . . . ?
N1 Mn1 Mn6 O10 140.2(5) . . . . ?
N3 Mn1 Mn6 O10 -137.9(6) . . . . ?
Mn7 Mn1 Mn6 O10 -45.4(4) . . . . ?
O11 Mn1 Mn6 O7 178.9(6) . . . . ?
O18M Mn1 Mn6 O7 1.3(7) . . . . ?
O9 Mn1 Mn6 O7 105.6(6) . . . . ?
N2 Mn1 Mn6 O7 -99.3(6) . . . . ?
N1 Mn1 Mn6 O7 -38.0(6) . . . . ?
O10 Mn1 Mn6 O7 -178.3(7) . . . . ?
N3 Mn1 Mn6 O7 43.9(6) . . . . ?
Mn7 Mn1 Mn6 O7 136.3(5) . . . . ?
O11 Mn1 Mn6 O16 -79.8(5) . . . . ?
O18M Mn1 Mn6 O16 102.6(6) . . . . ?
O9 Mn1 Mn6 O16 -153.1(4) . . . . ?
N2 Mn1 Mn6 O16 2.1(5) . . . . ?
N1 Mn1 Mn6 O16 63.3(4) . . . . ?
O10 Mn1 Mn6 O16 -76.9(5) . . . . ?
N3 Mn1 Mn6 O16 145.2(5) . . . . ?
Mn7 Mn1 Mn6 O16 -122.3(3) . . . . ?
O11 Mn1 Mn6 O18M 177.6(7) . . . . ?
O9 Mn1 Mn6 O18M 104.3(6) . . . . ?
N2 Mn1 Mn6 O18M -100.6(6) . . . . ?
N1 Mn1 Mn6 O18M -39.3(6) . . . . ?
O10 Mn1 Mn6 O18M -179.5(7) . . . . ?
N3 Mn1 Mn6 O18M 42.6(6) . . . . ?
Mn7 Mn1 Mn6 O18M 135.0(5) . . . . ?
O11 Mn1 Mn6 Mn2 42.6(4) . . . . ?
O18M Mn1 Mn6 Mn2 -135.0(5) . . . . ?
O9 Mn1 Mn6 Mn2 -30.7(3) . . . . ?
N2 Mn1 Mn6 Mn2 124.4(3) . . . . ?
N1 Mn1 Mn6 Mn2 -174.3(2) . . . . ?
O10 Mn1 Mn6 Mn2 45.5(4) . . . . ?
N3 Mn1 Mn6 Mn2 -92.4(3) . . . . ?
Mn7 Mn1 Mn6 Mn2 0.03(12) . . . . ?
O11 Mn1 Mn6 Mn5 -37.2(4) . . . . ?
O18M Mn1 Mn6 Mn5 145.2(5) . . . . ?
O9 Mn1 Mn6 Mn5 -110.5(3) . . . . ?
N2 Mn1 Mn6 Mn5 44.6(4) . . . . ?
N1 Mn1 Mn6 Mn5 105.9(3) . . . . ?
O10 Mn1 Mn6 Mn5 -34.4(4) . . . . ?
N3 Mn1 Mn6 Mn5 -172.2(3) . . . . ?
Mn7 Mn1 Mn6 Mn5 -79.79(11) . . . . ?
O18M Mn1 Mn7 O11 166.0(7) . . . . ?
O9 Mn1 Mn7 O11 172.7(7) . . . . ?
N2 Mn1 Mn7 O11 25.3(6) . . . . ?
N1 Mn1 Mn7 O11 -61.9(6) . . . . ?
O10 Mn1 Mn7 O11 99.0(6) . . . . ?
N3 Mn1 Mn7 O11 -114.7(6) . . . . ?
Mn6 Mn1 Mn7 O11 123.8(5) . . . . ?
O11 Mn1 Mn7 O6 9.7(7) . . . . ?
O18M Mn1 Mn7 O6 175.7(7) . . . . ?
O9 Mn1 Mn7 O6 -177.6(6) . . . . ?
N2 Mn1 Mn7 O6 35.0(6) . . . . ?
N1 Mn1 Mn7 O6 -52.2(6) . . . . ?
O10 Mn1 Mn7 O6 108.7(6) . . . . ?
N3 Mn1 Mn7 O6 -105.0(6) . . . . ?
Mn6 Mn1 Mn7 O6 133.6(5) . . . . ?
O11 Mn1 Mn7 O9 -172.7(6) . . . . ?
O18M Mn1 Mn7 O9 -6.7(6) . . . . ?
N2 Mn1 Mn7 O9 -147.4(5) . . . . ?
N1 Mn1 Mn7 O9 125.4(5) . . . . ?
O10 Mn1 Mn7 O9 -73.7(4) . . . . ?
N3 Mn1 Mn7 O9 72.6(5) . . . . ?
Mn6 Mn1 Mn7 O9 -48.8(4) . . . . ?
O11 Mn1 Mn7 O15 148.5(7) . . . . ?
O18M Mn1 Mn7 O15 -45.6(7) . . . . ?
O9 Mn1 Mn7 O15 -38.9(5) . . . . ?
N2 Mn1 Mn7 O15 173.7(6) . . . . ?
N1 Mn1 Mn7 O15 86.5(5) . . . . ?
O10 Mn1 Mn7 O15 -112.6(5) . . . . ?
N3 Mn1 Mn7 O15 33.8(5) . . . . ?
Mn6 Mn1 Mn7 O15 -87.7(4) . . . . ?
O11 Mn1 Mn7 O17M -97.9(6) . . . . ?
O18M Mn1 Mn7 O17M 68.0(5) . . . . ?
O9 Mn1 Mn7 O17M 74.7(5) . . . . ?
N2 Mn1 Mn7 O17M -72.7(5) . . . . ?
N1 Mn1 Mn7 O17M -159.9(4) . . . . ?
O10 Mn1 Mn7 O17M 1.0(3) . . . . ?
N3 Mn1 Mn7 O17M 147.4(4) . . . . ?
Mn6 Mn1 Mn7 O17M 25.9(3) . . . . ?
O11 Mn1 Mn7 Mn8 160.9(5) . . . . ?
O18M Mn1 Mn7 Mn8 -33.1(5) . . . . ?
O9 Mn1 Mn7 Mn8 -26.4(4) . . . . ?
N2 Mn1 Mn7 Mn8 -173.8(4) . . . . ?
N1 Mn1 Mn7 Mn8 99.0(3) . . . . ?
O10 Mn1 Mn7 Mn8 -100.1(2) . . . . ?
N3 Mn1 Mn7 Mn8 46.2(3) . . . . ?
Mn6 Mn1 Mn7 Mn8 -75.24(10) . . . . ?
O11 Mn1 Mn7 Mn2 -123.9(5) . . . . ?
O18M Mn1 Mn7 Mn2 42.1(5) . . . . ?
O9 Mn1 Mn7 Mn2 48.8(4) . . . . ?
N2 Mn1 Mn7 Mn2 -98.6(4) . . . . ?
N1 Mn1 Mn7 Mn2 174.2(3) . . . . ?
O10 Mn1 Mn7 Mn2 -24.9(2) . . . . ?
N3 Mn1 Mn7 Mn2 121.4(3) . . . . ?
Mn6 Mn1 Mn7 Mn2 -0.03(11) . . . . ?
O12 Mn2 Mn7 O11 -72.6(5) . . . . ?
O17M Mn2 Mn7 O11 101.7(5) . . . . ?
O10 Mn2 Mn7 O11 -2.2(4) . . . . ?
N6 Mn2 Mn7 O11 -154.7(4) . . . . ?
N4 Mn2 Mn7 O11 141.5(4) . . . . ?
O9 Mn2 Mn7 O11 -78.0(5) . . . . ?
N5 Mn2 Mn7 O11 62.2(5) . . . . ?
Mn6 Mn2 Mn7 O11 -31.6(3) . . . . ?
O12 Mn2 Mn7 O6 -173.5(6) . . . . ?
O17M Mn2 Mn7 O6 0.9(6) . . . . ?
O10 Mn2 Mn7 O6 -103.1(5) . . . . ?
N6 Mn2 Mn7 O6 104.4(6) . . . . ?
N4 Mn2 Mn7 O6 40.6(5) . . . . ?
O9 Mn2 Mn7 O6 -178.8(6) . . . . ?
N5 Mn2 Mn7 O6 -38.7(6) . . . . ?
Mn6 Mn2 Mn7 O6 -132.5(5) . . . . ?
O12 Mn2 Mn7 O9 5.4(5) . . . . ?
O17M Mn2 Mn7 O9 179.7(6) . . . . ?
O10 Mn2 Mn7 O9 75.7(4) . . . . ?
N6 Mn2 Mn7 O9 -76.7(5) . . . . ?
N4 Mn2 Mn7 O9 -140.5(4) . . . . ?
N5 Mn2 Mn7 O9 140.1(5) . . . . ?
Mn6 Mn2 Mn7 O9 46.3(4) . . . . ?
O12 Mn2 Mn7 O15 81.8(5) . . . . ?
O17M Mn2 Mn7 O15 -103.9(5) . . . . ?
O10 Mn2 Mn7 O15 152.2(4) . . . . ?
N6 Mn2 Mn7 O15 -0.3(5) . . . . ?
N4 Mn2 Mn7 O15 -64.1(4) . . . . ?
O9 Mn2 Mn7 O15 76.4(5) . . . . ?
N5 Mn2 Mn7 O15 -143.5(5) . . . . ?
Mn6 Mn2 Mn7 O15 122.8(4) . . . . ?
O12 Mn2 Mn7 O17M -174.3(6) . . . . ?
O10 Mn2 Mn7 O17M -104.0(5) . . . . ?
N6 Mn2 Mn7 O17M 103.6(5) . . . . ?
N4 Mn2 Mn7 O17M 39.8(5) . . . . ?
O9 Mn2 Mn7 O17M -179.7(6) . . . . ?
N5 Mn2 Mn7 O17M -39.6(5) . . . . ?
Mn6 Mn2 Mn7 O17M -133.4(4) . . . . ?
O12 Mn2 Mn7 Mn1 -40.9(4) . . . . ?
O17M Mn2 Mn7 Mn1 133.4(4) . . . . ?
O10 Mn2 Mn7 Mn1 29.4(2) . . . . ?
N6 Mn2 Mn7 Mn1 -123.0(3) . . . . ?
N4 Mn2 Mn7 Mn1 173.2(2) . . . . ?
O9 Mn2 Mn7 Mn1 -46.3(4) . . . . ?
N5 Mn2 Mn7 Mn1 93.8(4) . . . . ?
Mn6 Mn2 Mn7 Mn1 0.03(12) . . . . ?
O12 Mn2 Mn7 Mn8 39.2(4) . . . . ?
O17M Mn2 Mn7 Mn8 -146.5(4) . . . . ?
O10 Mn2 Mn7 Mn8 109.5(3) . . . . ?
N6 Mn2 Mn7 Mn8 -42.9(3) . . . . ?
N4 Mn2 Mn7 Mn8 -106.7(2) . . . . ?
O9 Mn2 Mn7 Mn8 33.8(4) . . . . ?
N5 Mn2 Mn7 Mn8 173.9(4) . . . . ?
Mn6 Mn2 Mn7 Mn8 80.09(11) . . . . ?
O11 Mn7 Mn8 O2 -51.0(5) . . . . ?
O6 Mn7 Mn8 O2 81.0(7) . . . . ?
O9 Mn7 Mn8 O2 -95.4(5) . . . . ?
O15 Mn7 Mn8 O2 102.6(6) . . . . ?
O17M Mn7 Mn8 O2 -158.0(4) . . . . ?
Mn1 Mn7 Mn8 O2 -63.9(3) . . . . ?
Mn2 Mn7 Mn8 O2 -138.3(3) . . . . ?
O11 Mn7 Mn8 O9 44.4(6) . . . . ?
O6 Mn7 Mn8 O9 176.4(8) . . . . ?
O15 Mn7 Mn8 O9 -162.0(6) . . . . ?
O17M Mn7 Mn8 O9 -62.6(5) . . . . ?
Mn1 Mn7 Mn8 O9 31.5(4) . . . . ?
Mn2 Mn7 Mn8 O9 -42.9(4) . . . . ?
O11 Mn7 Mn8 O4 125.6(5) . . . . ?
O6 Mn7 Mn8 O4 -102.4(7) . . . . ?
O9 Mn7 Mn8 O4 81.2(6) . . . . ?
O15 Mn7 Mn8 O4 -80.8(6) . . . . ?
O17M Mn7 Mn8 O4 18.6(4) . . . . ?
Mn1 Mn7 Mn8 O4 112.7(4) . . . . ?
Mn2 Mn7 Mn8 O4 38.3(4) . . . . ?
O11 Mn7 Mn8 N13A -136.3(7) . . . . ?
O6 Mn7 Mn8 N13A -4.3(9) . . . . ?
O9 Mn7 Mn8 N13A 179.3(7) . . . . ?
O15 Mn7 Mn8 N13A 17.3(7) . . . . ?
O17M Mn7 Mn8 N13A 116.7(6) . . . . ?
Mn1 Mn7 Mn8 N13A -149.1(6) . . . . ?
Mn2 Mn7 Mn8 N13A 136.4(6) . . . . ?
O11 Mn7 Mn8 O15 -153.6(6) . . . . ?
O6 Mn7 Mn8 O15 -21.6(7) . . . . ?
O9 Mn7 Mn8 O15 162.0(6) . . . . ?
O17M Mn7 Mn8 O15 99.4(5) . . . . ?
Mn1 Mn7 Mn8 O15 -166.5(5) . . . . ?
Mn2 Mn7 Mn8 O15 119.1(5) . . . . ?
O11 Mn7 Mn8 O13 34.5(5) . . . . ?
O6 Mn7 Mn8 O13 166.5(7) . . . . ?
O9 Mn7 Mn8 O13 -9.9(5) . . . . ?
O15 Mn7 Mn8 O13 -171.9(5) . . . . ?
O17M Mn7 Mn8 O13 -72.5(4) . . . . ?
Mn1 Mn7 Mn8 O13 21.7(3) . . . . ?
Mn2 Mn7 Mn8 O13 -52.7(3) . . . . ?
O19W Mn5 O1 N2 144.7(13) . . . . ?
O3 Mn5 O1 N2 -146(2) . . . . ?
O10 Mn5 O1 N2 -31.2(13) . . . . ?
O16 Mn5 O1 N2 44.2(13) . . . . ?
O14 Mn5 O1 N2 -114.2(13) . . . . ?
Mn6 Mn5 O1 N2 4.8(13) . . . . ?
O9 Mn8 O2 N3 18.6(10) . . . . ?
O4 Mn8 O2 N3 -108(2) . . . . ?
N13A Mn8 O2 N3 -162.8(11) . . . . ?
O15 Mn8 O2 N3 96.6(10) . . . . ?
O13 Mn8 O2 N3 -64.2(10) . . . . ?
Mn7 Mn8 O2 N3 56.2(10) . . . . ?
O19W Mn5 O3 N5 161.3(10) . . . . ?
O10 Mn5 O3 N5 -22.2(10) . . . . ?
O1 Mn5 O3 N5 92(2) . . . . ?
O16 Mn5 O3 N5 -97.8(9) . . . . ?
O14 Mn5 O3 N5 61.0(9) . . . . ?
Mn6 Mn5 O3 N5 -59.0(9) . . . . ?
O2 Mn8 O4 N6 147.9(19) . . . . ?
O9 Mn8 O4 N6 21.2(10) . . . . ?
N13A Mn8 O4 N6 -157.4(10) . . . . ?
O15 Mn8 O4 N6 -57.0(10) . . . . ?
O13 Mn8 O4 N6 103.5(10) . . . . ?
Mn7 Mn8 O4 N6 -16.3(10) . . . . ?
O11 Mn7 O6 N9 -32.6(10) . . . . ?
O9 Mn7 O6 N9 -89(12) . . . . ?
O15 Mn7 O6 N9 174.6(10) . . . . ?
O17M Mn7 O6 N9 68.7(10) . . . . ?
Mn1 Mn7 O6 N9 -38.8(12) . . . . ?
Mn8 Mn7 O6 N9 -168.9(6) . . . . ?
Mn2 Mn7 O6 N9 68.2(11) . . . . ?
O12 Mn6 O7 N11 27.7(8) . . . . ?
O10 Mn6 O7 N11 -136(17) . . . . ?
O16 Mn6 O7 N11 -177.7(8) . . . . ?
O18M Mn6 O7 N11 -74.3(8) . . . . ?
Mn2 Mn6 O7 N11 33.8(10) . . . . ?
Mn5 Mn6 O7 N11 168.0(5) . . . . ?
Mn1 Mn6 O7 N11 -75.0(9) . . . . ?
O2 Mn8 O9 Mn7 85.0(5) . . . . ?
O4 Mn8 O9 Mn7 -105.1(5) . . . . ?
N13A Mn8 O9 Mn7 -18(18) . . . . ?
O15 Mn8 O9 Mn7 -12.0(4) . . . . ?
O13 Mn8 O9 Mn7 171.4(5) . . . . ?
O2 Mn8 O9 Mn1 -22.9(7) . . . . ?
O4 Mn8 O9 Mn1 147.0(7) . . . . ?
N13A Mn8 O9 Mn1 -126(18) . . . . ?
O15 Mn8 O9 Mn1 -119.9(7) . . . . ?
O13 Mn8 O9 Mn1 63.6(7) . . . . ?
Mn7 Mn8 O9 Mn1 -107.9(8) . . . . ?
O2 Mn8 O9 Mn2 -170.7(5) . . . . ?
O4 Mn8 O9 Mn2 -0.7(6) . . . . ?
N13A Mn8 O9 Mn2 87(18) . . . . ?
O15 Mn8 O9 Mn2 92.4(5) . . . . ?
O13 Mn8 O9 Mn2 -84.2(5) . . . . ?
Mn7 Mn8 O9 Mn2 104.4(6) . . . . ?
O11 Mn7 O9 Mn8 -139.3(5) . . . . ?
O6 Mn7 O9 Mn8 -83(12) . . . . ?
O15 Mn7 O9 Mn8 13.7(5) . . . . ?
O17M Mn7 O9 Mn8 119.4(4) . . . . ?
Mn1 Mn7 O9 Mn8 -134.7(5) . . . . ?
Mn2 Mn7 O9 Mn8 119.3(5) . . . . ?
O11 Mn7 O9 Mn1 -4.6(4) . . . . ?
O6 Mn7 O9 Mn1 52(12) . . . . ?
O15 Mn7 O9 Mn1 148.4(4) . . . . ?
O17M Mn7 O9 Mn1 -105.9(4) . . . . ?
Mn8 Mn7 O9 Mn1 134.7(5) . . . . ?
Mn2 Mn7 O9 Mn1 -106.1(4) . . . . ?
O11 Mn7 O9 Mn2 101.4(4) . . . . ?
O6 Mn7 O9 Mn2 158(12) . . . . ?
O15 Mn7 O9 Mn2 -105.5(4) . . . . ?
O17M Mn7 O9 Mn2 0.2(3) . . . . ?
Mn1 Mn7 O9 Mn2 106.1(4) . . . . ?
Mn8 Mn7 O9 Mn2 -119.3(5) . . . . ?
O11 Mn1 O9 Mn8 117.9(7) . . . . ?
O18M Mn1 O9 Mn8 -71.8(7) . . . . ?
N2 Mn1 O9 Mn8 -175.7(8) . . . . ?
N1 Mn1 O9 Mn8 19.1(11) . . . . ?
O10 Mn1 O9 Mn8 -149.5(6) . . . . ?
N3 Mn1 O9 Mn8 15.4(7) . . . . ?
Mn7 Mn1 O9 Mn8 113.0(8) . . . . ?
Mn6 Mn1 O9 Mn8 -113.3(7) . . . . ?
O11 Mn1 O9 Mn7 4.8(4) . . . . ?
O18M Mn1 O9 Mn7 175.2(4) . . . . ?
N2 Mn1 O9 Mn7 71.3(10) . . . . ?
N1 Mn1 O9 Mn7 -93.9(6) . . . . ?
O10 Mn1 O9 Mn7 97.4(3) . . . . ?
N3 Mn1 O9 Mn7 -97.6(4) . . . . ?
Mn6 Mn1 O9 Mn7 133.7(3) . . . . ?
O11 Mn1 O9 Mn2 -91.9(5) . . . . ?
O18M Mn1 O9 Mn2 78.4(5) . . . . ?
N2 Mn1 O9 Mn2 -25.5(12) . . . . ?
N1 Mn1 O9 Mn2 169.3(5) . . . . ?
O10 Mn1 O9 Mn2 0.7(4) . . . . ?
N3 Mn1 O9 Mn2 165.6(5) . . . . ?
Mn7 Mn1 O9 Mn2 -96.8(5) . . . . ?
Mn6 Mn1 O9 Mn2 37.0(3) . . . . ?
O12 Mn2 O9 Mn8 74.5(6) . . . . ?
O17M Mn2 O9 Mn8 -110.1(5) . . . . ?
O10 Mn2 O9 Mn8 154.8(4) . . . . ?
N6 Mn2 O9 Mn8 -11.3(5) . . . . ?
N4 Mn2 O9 Mn8 -38.3(9) . . . . ?
N5 Mn2 O9 Mn8 -179.6(6) . . . . ?
Mn6 Mn2 O9 Mn8 113.6(5) . . . . ?
Mn7 Mn2 O9 Mn8 -109.9(6) . . . . ?
O12 Mn2 O9 Mn7 -175.6(4) . . . . ?
O17M Mn2 O9 Mn7 -0.2(4) . . . . ?
O10 Mn2 O9 Mn7 -95.3(4) . . . . ?
N6 Mn2 O9 Mn7 98.6(5) . . . . ?
N4 Mn2 O9 Mn7 71.6(7) . . . . ?
N5 Mn2 O9 Mn7 -69.7(7) . . . . ?
Mn6 Mn2 O9 Mn7 -136.5(3) . . . . ?
O12 Mn2 O9 Mn1 -81.1(5) . . . . ?
O17M Mn2 O9 Mn1 94.4(5) . . . . ?
O10 Mn2 O9 Mn1 -0.8(5) . . . . ?
N6 Mn2 O9 Mn1 -166.8(5) . . . . ?
N4 Mn2 O9 Mn1 166.2(4) . . . . ?
N5 Mn2 O9 Mn1 24.8(9) . . . . ?
Mn6 Mn2 O9 Mn1 -42.0(4) . . . . ?
Mn7 Mn2 O9 Mn1 94.6(5) . . . . ?
O12 Mn6 O10 Mn5 138.7(5) . . . . ?
O7 Mn6 O10 Mn5 -57(18) . . . . ?
O16 Mn6 O10 Mn5 -15.7(5) . . . . ?
O18M Mn6 O10 Mn5 -119.4(5) . . . . ?
Mn2 Mn6 O10 Mn5 132.5(6) . . . . ?
Mn1 Mn6 O10 Mn5 -119.7(6) . . . . ?
O12 Mn6 O10 Mn2 6.3(4) . . . . ?
O7 Mn6 O10 Mn2 170(17) . . . . ?
O16 Mn6 O10 Mn2 -148.2(5) . . . . ?
O18M Mn6 O10 Mn2 108.2(4) . . . . ?
Mn5 Mn6 O10 Mn2 -132.5(6) . . . . ?
Mn1 Mn6 O10 Mn2 107.9(4) . . . . ?
O12 Mn6 O10 Mn1 -101.6(4) . . . . ?
O7 Mn6 O10 Mn1 63(18) . . . . ?
O16 Mn6 O10 Mn1 104.0(5) . . . . ?
O18M Mn6 O10 Mn1 0.3(4) . . . . ?
Mn2 Mn6 O10 Mn1 -107.9(4) . . . . ?
Mn5 Mn6 O10 Mn1 119.7(6) . . . . ?
O19W Mn5 O10 Mn6 51(6) . . . . ?
O3 Mn5 O10 Mn6 -82.4(5) . . . . ?
O1 Mn5 O10 Mn6 108.2(6) . . . . ?
O16 Mn5 O10 Mn6 13.6(5) . . . . ?
O14 Mn5 O10 Mn6 -170.0(5) . . . . ?
O19W Mn5 O10 Mn2 158(5) . . . . ?
O3 Mn5 O10 Mn2 25.2(8) . . . . ?
O1 Mn5 O10 Mn2 -144.2(8) . . . . ?
O16 Mn5 O10 Mn2 121.3(7) . . . . ?
O14 Mn5 O10 Mn2 -62.4(7) . . . . ?
Mn6 Mn5 O10 Mn2 107.6(9) . . . . ?
O19W Mn5 O10 Mn1 -56(6) . . . . ?
O3 Mn5 O10 Mn1 171.3(5) . . . . ?
O1 Mn5 O10 Mn1 1.9(6) . . . . ?
O16 Mn5 O10 Mn1 -92.7(5) . . . . ?
O14 Mn5 O10 Mn1 83.7(5) . . . . ?
Mn6 Mn5 O10 Mn1 -106.3(6) . . . . ?
O12 Mn2 O10 Mn6 -6.2(4) . . . . ?
O17M Mn2 O10 Mn6 -174.1(4) . . . . ?
N6 Mn2 O10 Mn6 -70.6(10) . . . . ?
N4 Mn2 O10 Mn6 92.6(5) . . . . ?
O9 Mn2 O10 Mn6 -98.3(4) . . . . ?
N5 Mn2 O10 Mn6 96.7(5) . . . . ?
Mn7 Mn2 O10 Mn6 -135.4(3) . . . . ?
O12 Mn2 O10 Mn5 -118.8(7) . . . . ?
O17M Mn2 O10 Mn5 73.3(7) . . . . ?
N6 Mn2 O10 Mn5 176.7(7) . . . . ?
N4 Mn2 O10 Mn5 -20.0(10) . . . . ?
O9 Mn2 O10 Mn5 149.1(6) . . . . ?
N5 Mn2 O10 Mn5 -16.0(6) . . . . ?
Mn6 Mn2 O10 Mn5 -112.6(8) . . . . ?
Mn7 Mn2 O10 Mn5 112.0(6) . . . . ?
O12 Mn2 O10 Mn1 92.8(4) . . . . ?
O17M Mn2 O10 Mn1 -75.1(4) . . . . ?
N6 Mn2 O10 Mn1 28.4(10) . . . . ?
N4 Mn2 O10 Mn1 -168.4(4) . . . . ?
O9 Mn2 O10 Mn1 0.7(5) . . . . ?
N5 Mn2 O10 Mn1 -164.3(5) . . . . ?
Mn6 Mn2 O10 Mn1 99.0(4) . . . . ?
Mn7 Mn2 O10 Mn1 -36.4(3) . . . . ?
O11 Mn1 O10 Mn6 177.7(5) . . . . ?
O18M Mn1 O10 Mn6 -0.3(5) . . . . ?
O9 Mn1 O10 Mn6 95.4(4) . . . . ?
N2 Mn1 O10 Mn6 -96.9(5) . . . . ?
N1 Mn1 O10 Mn6 -71.1(8) . . . . ?
N3 Mn1 O10 Mn6 71.0(7) . . . . ?
Mn7 Mn1 O10 Mn6 137.2(4) . . . . ?
O11 Mn1 O10 Mn5 -71.7(6) . . . . ?
O18M Mn1 O10 Mn5 110.3(6) . . . . ?
O9 Mn1 O10 Mn5 -154.0(4) . . . . ?
N2 Mn1 O10 Mn5 13.8(6) . . . . ?
N1 Mn1 O10 Mn5 39.5(9) . . . . ?
N3 Mn1 O10 Mn5 -178.3(5) . . . . ?
Mn7 Mn1 O10 Mn5 -112.1(4) . . . . ?
Mn6 Mn1 O10 Mn5 110.7(7) . . . . ?
O11 Mn1 O10 Mn2 81.5(5) . . . . ?
O18M Mn1 O10 Mn2 -96.5(5) . . . . ?
O9 Mn1 O10 Mn2 -0.8(5) . . . . ?
N2 Mn1 O10 Mn2 167.0(6) . . . . ?
N1 Mn1 O10 Mn2 -167.3(5) . . . . ?
N3 Mn1 O10 Mn2 -25.2(8) . . . . ?
Mn7 Mn1 O10 Mn2 41.1(3) . . . . ?
Mn6 Mn1 O10 Mn2 -96.2(5) . . . . ?
O18M Mn1 O11 Mn7 -68(3) . . . . ?
O9 Mn1 O11 Mn7 -4.9(4) . . . . ?
N2 Mn1 O11 Mn7 -159.1(5) . . . . ?
N1 Mn1 O11 Mn7 133.4(4) . . . . ?
O10 Mn1 O11 Mn7 -78.6(5) . . . . ?
N3 Mn1 O11 Mn7 65.8(5) . . . . ?
Mn6 Mn1 O11 Mn7 -76.9(5) . . . . ?
O18M Mn1 O11 Mn3 72(3) . . . . ?
O9 Mn1 O11 Mn3 135.1(8) . . . . ?
N2 Mn1 O11 Mn3 -19.0(8) . . . . ?
N1 Mn1 O11 Mn3 -86.6(8) . . . . ?
O10 Mn1 O11 Mn3 61.5(8) . . . . ?
N3 Mn1 O11 Mn3 -154.1(7) . . . . ?
Mn7 Mn1 O11 Mn3 140.1(11) . . . . ?
Mn6 Mn1 O11 Mn3 63.2(9) . . . . ?
O6 Mn7 O11 Mn1 -172.9(5) . . . . ?
O9 Mn7 O11 Mn1 5.2(5) . . . . ?
O15 Mn7 O11 Mn1 -65.2(12) . . . . ?
O17M Mn7 O11 Mn1 88.4(5) . . . . ?
Mn8 Mn7 O11 Mn1 -19.9(6) . . . . ?
Mn2 Mn7 O11 Mn1 51.9(4) . . . . ?
O6 Mn7 O11 Mn3 39.6(6) . . . . ?
O9 Mn7 O11 Mn3 -142.3(6) . . . . ?
O15 Mn7 O11 Mn3 147.3(8) . . . . ?
O17M Mn7 O11 Mn3 -59.2(6) . . . . ?
Mn1 Mn7 O11 Mn3 -147.5(9) . . . . ?
Mn8 Mn7 O11 Mn3 -167.4(4) . . . . ?
Mn2 Mn7 O11 Mn3 -95.6(5) . . . . ?
N19A Mn3 O11 Mn1 88.1(9) . . . . ?
O14 Mn3 O11 Mn1 -74.0(8) . . . . ?
N7 Mn3 O11 Mn1 -172.4(7) . . . . ?
N9 Mn3 O11 Mn1 -163.6(9) . . . . ?
N8 Mn3 O11 Mn1 6.2(15) . . . . ?
O37A Mn3 O11 Mn1 88.7(9) . . . . ?
N19A Mn3 O11 Mn7 -136.9(7) . . . . ?
O14 Mn3 O11 Mn7 60.9(6) . . . . ?
N7 Mn3 O11 Mn7 -37.5(11) . . . . ?
N9 Mn3 O11 Mn7 -28.7(6) . . . . ?
N8 Mn3 O11 Mn7 141.1(10) . . . . ?
O37A Mn3 O11 Mn7 -136.4(6) . . . . ?
O10 Mn6 O12 Mn2 -6.8(4) . . . . ?
O7 Mn6 O12 Mn2 173.6(4) . . . . ?
O16 Mn6 O12 Mn2 62.8(12) . . . . ?
O18M Mn6 O12 Mn2 -89.9(5) . . . . ?
Mn5 Mn6 O12 Mn2 19.4(5) . . . . ?
Mn1 Mn6 O12 Mn2 -52.5(4) . . . . ?
O10 Mn6 O12 Mn4 140.0(6) . . . . ?
O7 Mn6 O12 Mn4 -39.6(6) . . . . ?
O16 Mn6 O12 Mn4 -150.3(9) . . . . ?
O18M Mn6 O12 Mn4 57.0(6) . . . . ?
Mn2 Mn6 O12 Mn4 146.9(8) . . . . ?
Mn5 Mn6 O12 Mn4 166.2(4) . . . . ?
Mn1 Mn6 O12 Mn4 94.4(5) . . . . ?
O17M Mn2 O12 Mn6 62.0(17) . . . . ?
O10 Mn2 O12 Mn6 6.4(4) . . . . ?
N6 Mn2 O12 Mn6 158.9(5) . . . . ?
N4 Mn2 O12 Mn6 -131.9(4) . . . . ?
O9 Mn2 O12 Mn6 79.6(4) . . . . ?
N5 Mn2 O12 Mn6 -66.1(5) . . . . ?
Mn7 Mn2 O12 Mn6 76.4(5) . . . . ?
O17M Mn2 O12 Mn4 -80.4(17) . . . . ?
O10 Mn2 O12 Mn4 -135.9(6) . . . . ?
N6 Mn2 O12 Mn4 16.6(6) . . . . ?
N4 Mn2 O12 Mn4 85.8(6) . . . . ?
O9 Mn2 O12 Mn4 -62.7(6) . . . . ?
N5 Mn2 O12 Mn4 151.5(6) . . . . ?
Mn6 Mn2 O12 Mn4 -142.4(8) . . . . ?
Mn7 Mn2 O12 Mn4 -65.9(7) . . . . ?
O13 Mn4 O12 Mn6 -61.2(6) . . . . ?
O38A Mn4 O12 Mn6 138.6(7) . . . . ?
N10 Mn4 O12 Mn6 34.0(9) . . . . ?
N11 Mn4 O12 Mn6 29.6(5) . . . . ?
N16A Mn4 O12 Mn6 128.0(6) . . . . ?
N12 Mn4 O12 Mn6 -131.0(10) . . . . ?
O13 Mn4 O12 Mn2 75.0(6) . . . . ?
O38A Mn4 O12 Mn2 -85.2(8) . . . . ?
N10 Mn4 O12 Mn2 170.2(6) . . . . ?
N11 Mn4 O12 Mn2 165.8(7) . . . . ?
N16A Mn4 O12 Mn2 -95.8(7) . . . . ?
N12 Mn4 O12 Mn2 5.2(13) . . . . ?
O12 Mn4 O13 Mn8 -71.9(4) . . . . ?
O38A Mn4 O13 Mn8 34.6(16) . . . . ?
N10 Mn4 O13 Mn8 143.3(4) . . . . ?
N11 Mn4 O13 Mn8 -146.9(4) . . . . ?
N16A Mn4 O13 Mn8 48(3) . . . . ?
N12 Mn4 O13 Mn8 79.7(4) . . . . ?
O2 Mn8 O13 Mn4 178.8(4) . . . . ?
O9 Mn8 O13 Mn4 86.1(4) . . . . ?
O4 Mn8 O13 Mn4 -10.0(5) . . . . ?
N13A Mn8 O13 Mn4 -93.7(5) . . . . ?
O15 Mn8 O13 Mn4 75.9(12) . . . . ?
Mn7 Mn8 O13 Mn4 92.1(4) . . . . ?
N19A Mn3 O14 Mn5 -27.9(19) . . . . ?
O11 Mn3 O14 Mn5 70.9(5) . . . . ?
N7 Mn3 O14 Mn5 -143.4(5) . . . . ?
N9 Mn3 O14 Mn5 148.5(5) . . . . ?
N8 Mn3 O14 Mn5 -75.1(6) . . . . ?
O37A Mn3 O14 Mn5 -50.8(16) . . . . ?
O19W Mn5 O14 Mn3 90.6(5) . . . . ?
O3 Mn5 O14 Mn3 -179.3(5) . . . . ?
O10 Mn5 O14 Mn3 -86.2(5) . . . . ?
O1 Mn5 O14 Mn3 6.7(5) . . . . ?
O16 Mn5 O14 Mn3 -76.6(13) . . . . ?
Mn6 Mn5 O14 Mn3 -93.1(5) . . . . ?
O11 Mn7 O15 Mn8 59.2(11) . . . . ?
O6 Mn7 O15 Mn8 167.0(4) . . . . ?
O9 Mn7 O15 Mn8 -10.8(4) . . . . ?
O17M Mn7 O15 Mn8 -93.8(4) . . . . ?
Mn1 Mn7 O15 Mn8 15.8(5) . . . . ?
Mn2 Mn7 O15 Mn8 -56.9(3) . . . . ?
O2 Mn8 O15 Mn7 -79.6(4) . . . . ?
O9 Mn8 O15 Mn7 11.2(4) . . . . ?
O4 Mn8 O15 Mn7 105.7(5) . . . . ?
N13A Mn8 O15 Mn7 -169.0(5) . . . . ?
O13 Mn8 O15 Mn7 21.5(14) . . . . ?
O12 Mn6 O16 Mn5 -56.9(13) . . . . ?
O10 Mn6 O16 Mn5 12.7(4) . . . . ?
O7 Mn6 O16 Mn5 -168.2(5) . . . . ?
O18M Mn6 O16 Mn5 95.6(5) . . . . ?
Mn2 Mn6 O16 Mn5 -13.6(6) . . . . ?
Mn1 Mn6 O16 Mn5 58.0(4) . . . . ?
O19W Mn5 O16 Mn6 170.1(5) . . . . ?
O3 Mn5 O16 Mn6 78.4(5) . . . . ?
O10 Mn5 O16 Mn6 -12.9(5) . . . . ?
O1 Mn5 O16 Mn6 -103.6(5) . . . . ?
O14 Mn5 O16 Mn6 -22.7(14) . . . . ?
O12 Mn2 O17M C37M 156.6(15) . . . . ?
O10 Mn2 O17M C37M -149.0(10) . . . . ?
N6 Mn2 O17M C37M 61.0(10) . . . . ?
N4 Mn2 O17M C37M -9.9(10) . . . . ?
O9 Mn2 O17M C37M 138.4(10) . . . . ?
N5 Mn2 O17M C37M -74.3(10) . . . . ?
Mn6 Mn2 O17M C37M -154.3(9) . . . . ?
Mn7 Mn2 O17M C37M 138.2(11) . . . . ?
O12 Mn2 O17M Mn7 18.4(17) . . . . ?
O10 Mn2 O17M Mn7 72.8(4) . . . . ?
N6 Mn2 O17M Mn7 -77.3(5) . . . . ?
N4 Mn2 O17M Mn7 -148.1(4) . . . . ?
O9 Mn2 O17M Mn7 0.2(3) . . . . ?
N5 Mn2 O17M Mn7 147.5(4) . . . . ?
Mn6 Mn2 O17M Mn7 67.5(4) . . . . ?
O11 Mn7 O17M C37M 134.5(9) . . . . ?
O6 Mn7 O17M C37M 38.3(10) . . . . ?
O9 Mn7 O17M C37M -142.5(9) . . . . ?
O15 Mn7 O17M C37M -58.3(10) . . . . ?
Mn1 Mn7 O17M C37M 173.9(9) . . . . ?
Mn8 Mn7 O17M C37M -109.9(9) . . . . ?
Mn2 Mn7 O17M C37M -142.3(11) . . . . ?
O11 Mn7 O17M Mn2 -83.2(5) . . . . ?
O6 Mn7 O17M Mn2 -179.4(5) . . . . ?
O9 Mn7 O17M Mn2 -0.2(4) . . . . ?
O15 Mn7 O17M Mn2 84.0(5) . . . . ?
Mn1 Mn7 O17M Mn2 -43.8(4) . . . . ?
Mn8 Mn7 O17M Mn2 32.4(4) . . . . ?
O11 Mn1 O18M C38M -139(3) . . . . ?
O9 Mn1 O18M C38M 158.6(15) . . . . ?
N2 Mn1 O18M C38M -48.9(15) . . . . ?
N1 Mn1 O18M C38M 19.9(15) . . . . ?
O10 Mn1 O18M C38M -128.4(15) . . . . ?
N3 Mn1 O18M C38M 86.3(15) . . . . ?
Mn7 Mn1 O18M C38M 163.1(13) . . . . ?
Mn6 Mn1 O18M C38M -128.7(17) . . . . ?
O11 Mn1 O18M Mn6 -10(3) . . . . ?
O9 Mn1 O18M Mn6 -72.7(5) . . . . ?
N2 Mn1 O18M Mn6 79.8(5) . . . . ?
N1 Mn1 O18M Mn6 148.6(4) . . . . ?
O10 Mn1 O18M Mn6 0.3(4) . . . . ?
N3 Mn1 O18M Mn6 -145.1(5) . . . . ?
Mn7 Mn1 O18M Mn6 -68.3(6) . . . . ?
O12 Mn6 O18M C38M -139.0(13) . . . . ?
O10 Mn6 O18M C38M 137.2(13) . . . . ?
O7 Mn6 O18M C38M -41.5(14) . . . . ?
O16 Mn6 O18M C38M 53.5(14) . . . . ?
Mn2 Mn6 O18M C38M -179.9(13) . . . . ?
Mn5 Mn6 O18M C38M 103.9(13) . . . . ?
Mn1 Mn6 O18M C38M 137.6(15) . . . . ?
O12 Mn6 O18M Mn1 83.4(6) . . . . ?
O10 Mn6 O18M Mn1 -0.3(5) . . . . ?
O7 Mn6 O18M Mn1 -179.1(5) . . . . ?
O16 Mn6 O18M Mn1 -84.1(6) . . . . ?
Mn2 Mn6 O18M Mn1 42.5(5) . . . . ?
Mn5 Mn6 O18M Mn1 -33.7(5) . . . . ?
Mn5 O1 N2 C2 -141.9(14) . . . . ?
Mn5 O1 N2 Mn1 49.1(15) . . . . ?
O11 Mn1 N2 C2 -111.4(15) . . . . ?
O18M Mn1 N2 C2 79.4(15) . . . . ?
O9 Mn1 N2 C2 -177.2(12) . . . . ?
N1 Mn1 N2 C2 -7.6(14) . . . . ?
O10 Mn1 N2 C2 157.4(15) . . . . ?
N3 Mn1 N2 C2 -12.3(18) . . . . ?
Mn7 Mn1 N2 C2 -127.8(14) . . . . ?
Mn6 Mn1 N2 C2 121.8(15) . . . . ?
O11 Mn1 N2 O1 56.9(11) . . . . ?
O18M Mn1 N2 O1 -112.2(11) . . . . ?
O9 Mn1 N2 O1 -8.8(18) . . . . ?
N1 Mn1 N2 O1 160.7(13) . . . . ?
O10 Mn1 N2 O1 -34.3(11) . . . . ?
N3 Mn1 N2 O1 156.0(10) . . . . ?
Mn7 Mn1 N2 O1 40.6(12) . . . . ?
Mn6 Mn1 N2 O1 -69.9(11) . . . . ?
Mn8 O2 N3 C8 166.4(9) . . . . ?
Mn8 O2 N3 Mn1 -13.6(14) . . . . ?
O11 Mn1 N3 C8 101.3(12) . . . . ?
O18M Mn1 N3 C8 -86.5(12) . . . . ?
O9 Mn1 N3 C8 -179.5(12) . . . . ?
N2 Mn1 N3 C8 8.0(15) . . . . ?
N1 Mn1 N3 C8 3.2(10) . . . . ?
O10 Mn1 N3 C8 -154.9(9) . . . . ?
Mn7 Mn1 N3 C8 138.5(12) . . . . ?
Mn6 Mn1 N3 C8 -114.0(11) . . . . ?
O11 Mn1 N3 O2 -78.7(11) . . . . ?
O18M Mn1 N3 O2 93.5(11) . . . . ?
O9 Mn1 N3 O2 0.5(10) . . . . ?
N2 Mn1 N3 O2 -172.0(10) . . . . ?
N1 Mn1 N3 O2 -176.8(12) . . . . ?
O10 Mn1 N3 O2 25.1(14) . . . . ?
Mn7 Mn1 N3 O2 -41.5(10) . . . . ?
Mn6 Mn1 N3 O2 66.0(11) . . . . ?
Mn5 O3 N5 C11 -162.2(11) . . . . ?
Mn5 O3 N5 Mn2 17.7(13) . . . . ?
O12 Mn2 N5 C11 -105.4(12) . . . . ?
O17M Mn2 N5 C11 86.2(12) . . . . ?
O10 Mn2 N5 C11 177.3(12) . . . . ?
N6 Mn2 N5 C11 -11.8(14) . . . . ?
N4 Mn2 N5 C11 -5.6(11) . . . . ?
O9 Mn2 N5 C11 151.9(10) . . . . ?
Mn6 Mn2 N5 C11 -141.3(12) . . . . ?
Mn7 Mn2 N5 C11 110.4(11) . . . . ?
O12 Mn2 N5 O3 74.7(10) . . . . ?
O17M Mn2 N5 O3 -93.7(10) . . . . ?
O10 Mn2 N5 O3 -2.6(10) . . . . ?
N6 Mn2 N5 O3 168.3(9) . . . . ?
N4 Mn2 N5 O3 174.5(11) . . . . ?
O9 Mn2 N5 O3 -28.0(14) . . . . ?
Mn6 Mn2 N5 O3 38.8(10) . . . . ?
Mn7 Mn2 N5 O3 -69.5(11) . . . . ?
Mn8 O4 N6 C17 159.5(9) . . . . ?
Mn8 O4 N6 Mn2 -37.1(13) . . . . ?
O12 Mn2 N6 O4 -62.9(10) . . . . ?
O17M Mn2 N6 O4 102.4(10) . . . . ?
O10 Mn2 N6 O4 0.3(16) . . . . ?
N4 Mn2 N6 O4 -168.2(11) . . . . ?
O9 Mn2 N6 O4 27.2(10) . . . . ?
N5 Mn2 N6 O4 -162.3(9) . . . . ?
Mn6 Mn2 N6 O4 -47.2(12) . . . . ?
Mn7 Mn2 N6 O4 63.4(10) . . . . ?
O12 Mn2 N6 C17 98.4(10) . . . . ?
O17M Mn2 N6 C17 -96.4(10) . . . . ?
O10 Mn2 N6 C17 161.6(8) . . . . ?
N4 Mn2 N6 C17 -6.9(8) . . . . ?
O9 Mn2 N6 C17 -171.5(10) . . . . ?
N5 Mn2 N6 C17 -1.0(13) . . . . ?
Mn6 Mn2 N6 C17 114.1(9) . . . . ?
Mn7 Mn2 N6 C17 -135.4(10) . . . . ?
N19A Mn3 N7 C25 101.7(12) . . . . ?
O11 Mn3 N7 C25 2.0(17) . . . . ?
O14 Mn3 N7 C25 -94.5(12) . . . . ?
N9 Mn3 N7 C25 -7.2(11) . . . . ?
N8 Mn3 N7 C25 -177.2(14) . . . . ?
O37A Mn3 N7 C25 105.6(12) . . . . ?
N19A Mn3 N7 C21 -70.0(12) . . . . ?
O11 Mn3 N7 C21 -169.8(10) . . . . ?
O14 Mn3 N7 C21 93.7(12) . . . . ?
N9 Mn3 N7 C21 -179.0(13) . . . . ?
N8 Mn3 N7 C21 11.1(12) . . . . ?
O37A Mn3 N7 C21 -66.2(12) . . . . ?
N19A Mn3 N8 O5 -96(2) . . . . ?
O11 Mn3 N8 O5 -11(3) . . . . ?
O14 Mn3 N8 O5 70(2) . . . . ?
N7 Mn3 N8 O5 168(2) . . . . ?
N9 Mn3 N8 O5 155(2) . . . . ?
O37A Mn3 N8 O5 -101(2) . . . . ?
N19A Mn3 N8 C20 83.7(16) . . . . ?
O11 Mn3 N8 C20 169.0(11) . . . . ?
O14 Mn3 N8 C20 -109.5(16) . . . . ?
N7 Mn3 N8 C20 -11.8(14) . . . . ?
N9 Mn3 N8 C20 -25(2) . . . . ?
O37A Mn3 N8 C20 78.8(15) . . . . ?
Mn7 O6 N9 C26 -166.6(11) . . . . ?
Mn7 O6 N9 Mn3 16.6(13) . . . . ?
N19A Mn3 N9 C26 -80.3(13) . . . . ?
O11 Mn3 N9 C26 -169.8(12) . . . . ?
O14 Mn3 N9 C26 100.9(12) . . . . ?
N7 Mn3 N9 C26 4.9(11) . . . . ?
N8 Mn3 N9 C26 18.5(15) . . . . ?
O37A Mn3 N9 C26 -72.2(12) . . . . ?
N19A Mn3 N9 O6 96.4(11) . . . . ?
O11 Mn3 N9 O6 6.9(10) . . . . ?
O14 Mn3 N9 O6 -82.5(10) . . . . ?
N7 Mn3 N9 O6 -178.5(11) . . . . ?
N8 Mn3 N9 O6 -164.9(10) . . . . ?
O37A Mn3 N9 O6 104.4(10) . . . . ?
O12 Mn4 N10 C34 172.1(9) . . . . ?
O13 Mn4 N10 C34 -94.0(11) . . . . ?
O38A Mn4 N10 C34 66.6(11) . . . . ?
N11 Mn4 N10 C34 176.6(11) . . . . ?
N16A Mn4 N10 C34 75.4(11) . . . . ?
N12 Mn4 N10 C34 -16.1(11) . . . . ?
O12 Mn4 N10 C30 -3.7(13) . . . . ?
O13 Mn4 N10 C30 90.2(10) . . . . ?
O38A Mn4 N10 C30 -109.2(11) . . . . ?
N11 Mn4 N10 C30 0.8(9) . . . . ?
N16A Mn4 N10 C30 -100.4(10) . . . . ?
N12 Mn4 N10 C30 168.1(12) . . . . ?
Mn6 O7 N11 C29 158.7(10) . . . . ?
Mn6 O7 N11 Mn4 -11.2(12) . . . . ?
O12 Mn4 N11 C29 -178.5(12) . . . . ?
O13 Mn4 N11 C29 -89.3(11) . . . . ?
O38A Mn4 N11 C29 90.1(12) . . . . ?
N10 Mn4 N11 C29 4.2(10) . . . . ?
N16A Mn4 N11 C29 87.9(11) . . . . ?
N12 Mn4 N11 C29 -11.6(14) . . . . ?
O12 Mn4 N11 O7 -9.4(10) . . . . ?
O13 Mn4 N11 O7 79.8(10) . . . . ?
O38A Mn4 N11 O7 -100.7(11) . . . . ?
N10 Mn4 N11 O7 173.3(11) . . . . ?
N16A Mn4 N11 O7 -103.0(11) . . . . ?
N12 Mn4 N11 O7 157.5(10) . . . . ?
O12 Mn4 N12 C35 -166.5(14) . . . . ?
O13 Mn4 N12 C35 121.5(18) . . . . ?
O38A Mn4 N12 C35 -73.0(18) . . . . ?
N10 Mn4 N12 C35 23.0(16) . . . . ?
N11 Mn4 N12 C35 39(2) . . . . ?
N16A Mn4 N12 C35 -64.1(18) . . . . ?
O12 Mn4 N12 O8 -22(2) . . . . ?
O13 Mn4 N12 O8 -94.0(16) . . . . ?
O38A Mn4 N12 O8 71.5(16) . . . . ?
N10 Mn4 N12 O8 167.6(18) . . . . ?
N11 Mn4 N12 O8 -176.1(13) . . . . ?
N16A Mn4 N12 O8 80.5(16) . . . . ?
O2 Mn8 N13A N14A 18.1(12) . . . . ?
O9 Mn8 N13A N14A 121(18) . . . . ?
O4 Mn8 N13A N14A -151.6(13) . . . . ?
O15 Mn8 N13A N14A 115.2(12) . . . . ?
O13 Mn8 N13A N14A -68.3(12) . . . . ?
Mn7 Mn8 N13A N14A 103.7(12) . . . . ?
Mn8 N13A N14A N15A 12(18) . . . . ?
O12 Mn4 N16A N17A 157(2) . . . . ?
O13 Mn4 N16A N17A 37(4) . . . . ?
O38A Mn4 N16A N17A 65(4) . . . . ?
N10 Mn4 N16A N17A -58(2) . . . . ?
N11 Mn4 N16A N17A -127(2) . . . . ?
N12 Mn4 N16A N17A 7(2) . . . . ?
Mn4 N16A N17A N18A 156(15) . . . . ?
O11 Mn3 N19A N20A 125(2) . . . . ?
O14 Mn3 N19A N20A -137(2) . . . . ?
N7 Mn3 N19A N20A -21(2) . . . . ?
N9 Mn3 N19A N20A 47(2) . . . . ?
N8 Mn3 N19A N20A -89(2) . . . . ?
O37A Mn3 N19A N20A -51(4) . . . . ?
Mn3 N19A N20A N21A -149(51) . . . . ?
O1 N2 C2 C3 -156.5(14) . . . . ?
Mn1 N2 C2 C3 11(2) . . . . ?
O1 N2 C2 C1 13(3) . . . . ?
Mn1 N2 C2 C1 -179.2(12) . . . . ?
O11 Mn1 N1 C3 83.0(5) . . . . ?
O18M Mn1 N1 C3 -93.1(5) . . . . ?
O9 Mn1 N1 C3 174.7(6) . . . . ?
N2 Mn1 N1 C3 2.2(5) . . . . ?
O10 Mn1 N1 C3 -25.1(8) . . . . ?
N3 Mn1 N1 C3 178.6(6) . . . . ?
Mn7 Mn1 N1 C3 119.2(4) . . . . ?
Mn6 Mn1 N1 C3 -67.5(4) . . . . ?
O11 Mn1 N1 C7 -105.7(7) . . . . ?
O18M Mn1 N1 C7 78.3(7) . . . . ?
O9 Mn1 N1 C7 -13.9(10) . . . . ?
N2 Mn1 N1 C7 173.5(8) . . . . ?
O10 Mn1 N1 C7 146.2(6) . . . . ?
N3 Mn1 N1 C7 -10.1(6) . . . . ?
Mn7 Mn1 N1 C7 -69.5(7) . . . . ?
Mn6 Mn1 N1 C7 103.9(6) . . . . ?
C7 N1 C3 C4 0.0 . . . . ?
Mn1 N1 C3 C4 171.5(8) . . . . ?
C7 N1 C3 C2 -169.9(11) . . . . ?
Mn1 N1 C3 C2 1.6(8) . . . . ?
N2 C2 C3 N1 -7.9(17) . . . . ?
C1 C2 C3 N1 -178.7(10) . . . . ?
N2 C2 C3 C4 -176.5(13) . . . . ?
C1 C2 C3 C4 12.7(18) . . . . ?
N1 C3 C4 C5 0.0 . . . . ?
C2 C3 C4 C5 167.5(13) . . . . ?
C3 C4 C5 C6 0.0 . . . . ?
C4 C5 C6 C7 0.0 . . . . ?
C5 C6 C7 N1 0.0 . . . . ?
C5 C6 C7 C8 172.3 . . . . ?
C3 N1 C7 C6 0.0 . . . . ?
Mn1 N1 C7 C6 -171.2(8) . . . . ?
C3 N1 C7 C8 -172.8 . . . . ?
Mn1 N1 C7 C8 16.0(8) . . . . ?
O2 N3 C8 C9 2.0(17) . . . . ?
Mn1 N3 C8 C9 -178.0(6) . . . . ?
O2 N3 C8 C7 -176.7(9) . . . . ?
Mn1 N3 C8 C7 3.3(13) . . . . ?
C6 C7 C8 N3 175.7(11) . . . . ?
N1 C7 C8 N3 -11.8(11) . . . . ?
C6 C7 C8 C9 -3.2 . . . . ?
N1 C7 C8 C9 169.3 . . . . ?
O3 N5 C11 C12 -172.1(12) . . . . ?
Mn2 N5 C11 C12 8.0(19) . . . . ?
O3 N5 C11 C10 5(2) . . . . ?
Mn2 N5 C11 C10 -175.1(11) . . . . ?
O12 Mn2 N4 C12 97.5(5) . . . . ?
O17M Mn2 N4 C12 -86.0(5) . . . . ?
O10 Mn2 N4 C12 7.1(8) . . . . ?
N6 Mn2 N4 C12 178.2(6) . . . . ?
O9 Mn2 N4 C12 -153.6(6) . . . . ?
N5 Mn2 N4 C12 2.8(5) . . . . ?
Mn6 Mn2 N4 C12 61.7(5) . . . . ?
Mn7 Mn2 N4 C12 -110.3(4) . . . . ?
O12 Mn2 N4 C16 -87.9(6) . . . . ?
O17M Mn2 N4 C16 88.6(6) . . . . ?
O10 Mn2 N4 C16 -178.3(5) . . . . ?
N6 Mn2 N4 C16 -7.2(6) . . . . ?
O9 Mn2 N4 C16 21.0(9) . . . . ?
N5 Mn2 N4 C16 177.4(7) . . . . ?
Mn6 Mn2 N4 C16 -123.7(5) . . . . ?
Mn7 Mn2 N4 C16 64.3(6) . . . . ?
N5 C11 C12 N4 -5.1(17) . . . . ?
C10 C11 C12 N4 178.1(12) . . . . ?
N5 C11 C12 C13 -179.1(12) . . . . ?
C10 C11 C12 C13 4.1(19) . . . . ?
C16 N4 C12 C11 -174.5(10) . . . . ?
Mn2 N4 C12 C11 -0.1(10) . . . . ?
C16 N4 C12 C13 0.0 . . . . ?
Mn2 N4 C12 C13 174.3(9) . . . . ?
C11 C12 C13 C14 173.6(12) . . . . ?
N4 C12 C13 C14 0.0 . . . . ?
C12 C13 C14 C15 0.0 . . . . ?
C13 C14 C15 C16 0.0 . . . . ?
C14 C15 C16 N4 0.0 . . . . ?
C14 C15 C16 C17 164.3 . . . . ?
C12 N4 C16 C15 0.0 . . . . ?
Mn2 N4 C16 C15 -174.9(8) . . . . ?
C12 N4 C16 C17 -165.1 . . . . ?
Mn2 N4 C16 C17 20.1(8) . . . . ?
O4 N6 C17 C16 -178.5(8) . . . . ?
Mn2 N6 C17 C16 18.6(11) . . . . ?
O4 N6 C17 C18 -6.0(13) . . . . ?
Mn2 N6 C17 C18 -168.8(6) . . . . ?
C15 C16 C17 N6 171.2(10) . . . . ?
N4 C16 C17 N6 -23.9(10) . . . . ?
C15 C16 C17 C18 -0.8 . . . . ?
N4 C16 C17 C18 164.0 . . . . ?
O5 N8 C20 C21 -167.8(18) . . . . ?
Mn3 N8 C20 C21 12(2) . . . . ?
O5 N8 C20 C19 13(3) . . . . ?
Mn3 N8 C20 C19 -167.1(12) . . . . ?
C25 N7 C21 C22 2(2) . . . . ?
Mn3 N7 C21 C22 173.7(11) . . . . ?
C25 N7 C21 C20 179.3(14) . . . . ?
Mn3 N7 C21 C20 -8.7(18) . . . . ?
N8 C20 C21 N7 -3(2) . . . . ?
C19 C20 C21 N7 175.9(14) . . . . ?
N8 C20 C21 C22 174.4(17) . . . . ?
C19 C20 C21 C22 -6(2) . . . . ?
N7 C21 C22 C23 2(3) . . . . ?
C20 C21 C22 C23 -175.9(16) . . . . ?
C21 C22 C23 C24 -4(3) . . . . ?
C22 C23 C24 C25 3(3) . . . . ?
C21 N7 C25 C24 -2(2) . . . . ?
Mn3 N7 C25 C24 -174.7(12) . . . . ?
C21 N7 C25 C26 -178.6(13) . . . . ?
Mn3 N7 C25 C26 9.0(18) . . . . ?
C23 C24 C25 N7 0(3) . . . . ?
C23 C24 C25 C26 176.2(16) . . . . ?
O6 N9 C26 C27 5(2) . . . . ?
Mn3 N9 C26 C27 -177.8(14) . . . . ?
O6 N9 C26 C25 -179.0(12) . . . . ?
Mn3 N9 C26 C25 -2.3(17) . . . . ?
N7 C25 C26 N9 -4(2) . . . . ?
C24 C25 C26 N9 179.6(15) . . . . ?
N7 C25 C26 C27 171.0(17) . . . . ?
C24 C25 C26 C27 -5(3) . . . . ?
O7 N11 C29 C30 -178.8(11) . . . . ?
Mn4 N11 C29 C30 -8.1(17) . . . . ?
O7 N11 C29 C28 7(2) . . . . ?
Mn4 N11 C29 C28 177.5(12) . . . . ?
C34 N10 C30 C31 -3(2) . . . . ?
Mn4 N10 C30 C31 172.6(11) . . . . ?
C34 N10 C30 C29 179.2(13) . . . . ?
Mn4 N10 C30 C29 -5.1(16) . . . . ?
N11 C29 C30 N10 8.5(19) . . . . ?
C28 C29 C30 N10 -176.6(13) . . . . ?
N11 C29 C30 C31 -169.3(13) . . . . ?
C28 C29 C30 C31 6(2) . . . . ?
N10 C30 C31 C32 1(2) . . . . ?
C29 C30 C31 C32 178.9(14) . . . . ?
C30 C31 C32 C33 2(2) . . . . ?
C31 C32 C33 C34 -4(3) . . . . ?
C30 N10 C34 C33 1(2) . . . . ?
Mn4 N10 C34 C33 -174.4(11) . . . . ?
C30 N10 C34 C35 -173.0(14) . . . . ?
Mn4 N10 C34 C35 11.4(18) . . . . ?
C32 C33 C34 N10 2(2) . . . . ?
C32 C33 C34 C35 175.8(16) . . . . ?
O8 N12 C35 C36 16(4) . . . . ?
Mn4 N12 C35 C36 162.8(17) . . . . ?
O8 N12 C35 C34 -172.5(18) . . . . ?
Mn4 N12 C35 C34 -25(3) . . . . ?
N10 C34 C35 N12 10(3) . . . . ?
C33 C34 C35 N12 -164(2) . . . . ?
N10 C34 C35 C36 -176.7(15) . . . . ?
C33 C34 C35 C36 9(3) . . . . ?
O32S O25S O33S O36S -134(10) . . . . ?
O32S O25S O36S O33S 98(14) . . . . ?
